data_7706544
loop_
_publ_author_name
'Stegner, Philipp C.'
'Eyselein, Jonathan'
'Ballmann, Gerd M.'
'Langer, Jens'
'Schmidt, Jochen'
'Harder, Sjoerd'

_publ_section_title
;
 Calcium catalyzed enantioselective intramolecular alkene hydroamination
 with chiral <i>C</i><sub>2</sub>-symmetric bis-amide ligands.
;
_journal_issue 9
_journal_name_full 'Dalton transactions (Cambridge, England : 2003)'
_journal_page_first 3178
_journal_page_last 3185
_journal_paper_doi 10.1039/d1dt00173f
_journal_volume 50
_journal_year 2021
_chemical_absolute_configuration rmad
_chemical_formula_moiety 'C38 H50 Mg N2 O2'
_chemical_formula_sum 'C38 H50 Mg N2 O2'
_chemical_formula_weight 591.11
_space_group_crystal_system monoclinic
_space_group_IT_number 4
_space_group_name_Hall 'P 2yb'
_space_group_name_H-M_alt 'P 1 21 1'
_atom_sites_solution_hydrogens geom
_atom_sites_solution_primary dual
_audit_creation_date 2020-12-15
_audit_creation_method
;
Olex2 1.3
(compiled 2020.11.12 svn.r5f609507 for OlexSys, GUI svn.r6226)
;
_audit_update_record
;
2021-01-15 deposited with the CCDC.	2021-02-02 downloaded from the CCDC.
;
_cell_angle_alpha 90
_cell_angle_beta 100.7365(10)
_cell_angle_gamma 90
_cell_formula_units_Z 4
_cell_length_a 10.05338(11)
_cell_length_b 18.29549(18)
_cell_length_c 19.0563(2)
_cell_measurement_reflns_used 24370
_cell_measurement_temperature 100.0(6)
_cell_measurement_theta_max 73.7050
_cell_measurement_theta_min 3.3490
_cell_volume 3443.70(6)
_computing_cell_refinement 'CrysAlisPro 1.171.40.67a (Rigaku OD, 2019)'
_computing_data_collection 'CrysAlisPro 1.171.40.67a (Rigaku OD, 2019)'
_computing_data_reduction 'CrysAlisPro 1.171.40.67a (Rigaku OD, 2019)'
_computing_molecular_graphics 'Olex2 1.3 (Dolomanov et al., 2009)'
_computing_publication_material 'Olex2 1.3 (Dolomanov et al., 2009)'
_computing_structure_refinement 'SHELXL 2016/6 (Sheldrick, 2015)'
_computing_structure_solution 'SHELXT  (Sheldrick, 2015)'
_diffrn_ambient_environment N~2~
_diffrn_ambient_temperature 100.0(6)
_diffrn_detector 'CCD plate'
_diffrn_detector_area_resol_mean 5.2903
_diffrn_detector_type AtlasS2
_diffrn_measured_fraction_theta_full 0.999
_diffrn_measured_fraction_theta_max 0.983
_diffrn_measurement_details
;
List of Runs (angles in degrees, time in seconds):

  # Type    Start    End  Width  t~exp~   \w     \q     \k     \f   Frames
#--------------------------------------------------------------------------
  1  \w   -116.00 -10.00   1.00    4.00    --  -41.69 -77.00 -30.00  106
  2  \w    -73.00  32.00   1.00    4.00    --  -41.69  77.00-120.00  105
  3  \w   -114.00 -19.00   1.00    4.00    --  -41.69 -38.00 -30.00   95
  4  \w    -68.00  28.00   1.00    4.00    --  -41.69  57.00  90.00   96
  5  \w     67.00 118.00   1.00    4.00    --   41.69 166.00-102.00   51
  6  \w     66.00 160.00   1.00   16.00    --  106.00 166.00-102.00   94
  7  \w     31.00 130.00   1.00   16.00    --  106.00 -30.00-120.00   99
  8  \w     31.00 130.00   1.00   16.00    --  106.00 -30.00 -30.00   99
  9  \w     82.00 178.00   1.00   16.00    --  106.00  30.00  90.00   96
 10  \w     82.00 177.00   1.00   16.00    --  106.00  45.00-150.00   95
 11  \w     25.00 109.00   1.00   16.00    --  106.00 -94.00 -60.00   84
 12  \w     25.00 109.00   1.00   16.00    --  106.00 -94.00   0.00   84
 13  \w     94.00 178.00   1.00   16.00    --  106.00 125.00  30.00   84
 14  \w     25.00 109.00   1.00   16.00    --  106.00 -94.00-150.00   84
 15  \w     36.00 134.00   1.00   16.00    --  106.00 -61.00   0.00   98
 16  \w   -112.00 -15.00   1.00    4.00    --  -41.69 -57.00 120.00   97
 17  \w   -116.00 -10.00   1.00    4.00    --  -41.69 -77.00  60.00  106
 18  \w   -119.00 -44.00   1.00    4.00    --  -41.69-166.00-124.00   75
 19  \w   -112.00 -15.00   1.00    4.00    --  -41.69 -57.00-150.00   97
 20  \w     82.00 177.00   1.00   16.00    --  106.00  45.00   0.00   95
;
_diffrn_measurement_device 'four-circle diffractometer'
_diffrn_measurement_device_type 'SuperNova, Dual, Cu at home/near, AtlasS2'
_diffrn_measurement_method '\w scans'
_diffrn_orient_matrix_type 'CrysAlisPro convention (1999,Acta A55,543-557)'
_diffrn_orient_matrix_UB_11 -0.0326866000
_diffrn_orient_matrix_UB_12 -0.0334994000
_diffrn_orient_matrix_UB_13 -0.0754139000
_diffrn_orient_matrix_UB_21 -0.0120634000
_diffrn_orient_matrix_UB_22 -0.0761004000
_diffrn_orient_matrix_UB_23 0.0328295000
_diffrn_orient_matrix_UB_31 -0.1520548000
_diffrn_orient_matrix_UB_32 0.0132558000
_diffrn_orient_matrix_UB_33 -0.0021254000
_diffrn_radiation_monochromator mirror
_diffrn_radiation_probe x-ray
_diffrn_radiation_type 'Cu K\a'
_diffrn_radiation_wavelength 1.54184
_diffrn_reflns_av_R_equivalents 0.0331
_diffrn_reflns_av_unetI/netI 0.0311
_diffrn_reflns_Laue_measured_fraction_full 0.999
_diffrn_reflns_Laue_measured_fraction_max 0.983
_diffrn_reflns_limit_h_max 8
_diffrn_reflns_limit_h_min -12
_diffrn_reflns_limit_k_max 22
_diffrn_reflns_limit_k_min -22
_diffrn_reflns_limit_l_max 23
_diffrn_reflns_limit_l_min -22
_diffrn_reflns_number 38522
_diffrn_reflns_point_group_measured_fraction_full 0.998
_diffrn_reflns_point_group_measured_fraction_max 0.969
_diffrn_reflns_theta_full 67.684
_diffrn_reflns_theta_max 73.675
_diffrn_reflns_theta_min 3.378
_diffrn_source 'micro-focus sealed X-ray tube'
_diffrn_source_type 'SuperNova (Cu) X-ray Source'
_exptl_absorpt_coefficient_mu 0.698
_exptl_absorpt_correction_T_max 1.000
_exptl_absorpt_correction_T_min 0.787
_exptl_absorpt_correction_type gaussian
_exptl_absorpt_process_details
;
CrysAlisPro 1.171.40.67a (Rigaku Oxford Diffraction, 2019)
Numerical absorption correction based on gaussian integration over
			a multifaceted crystal model
Empirical absorption correction using spherical harmonics,
 implemented in SCALE3 ABSPACK scaling algorithm.
;
_exptl_crystal_colour 'clear yellow'
_exptl_crystal_colour_lustre clear
_exptl_crystal_colour_primary yellow
_exptl_crystal_density_diffrn 1.140
_exptl_crystal_description block
_exptl_crystal_F_000 1280
_exptl_crystal_size_max 0.315
_exptl_crystal_size_mid 0.159
_exptl_crystal_size_min 0.045
_refine_diff_density_max 0.232
_refine_diff_density_min -0.244
_refine_diff_density_rms 0.029
_refine_ls_abs_structure_details
;
 Flack x determined using 5897 quotients [(I+)-(I-)]/[(I+)+(I-)]
 (Parsons, Flack and Wagner, Acta Cryst. B69 (2013) 249-259).
;
_refine_ls_abs_structure_Flack -0.001(13)
_refine_ls_extinction_method none
_refine_ls_goodness_of_fit_ref 0.983
_refine_ls_hydrogen_treatment constr
_refine_ls_matrix_type full
_refine_ls_number_parameters 1038
_refine_ls_number_reflns 13501
_refine_ls_number_restraints 1712
_refine_ls_restrained_S_all 0.937
_refine_ls_R_factor_all 0.0330
_refine_ls_R_factor_gt 0.0312
_refine_ls_shift/su_max 0.001
_refine_ls_shift/su_mean 0.000
_refine_ls_structure_factor_coef Fsqd
_refine_ls_weighting_details 'w=1/[\s^2^(Fo^2^)+(0.0457P)^2^+0.4429P] where P=(Fo^2^+2Fc^2^)/3'
_refine_ls_weighting_scheme calc
_refine_ls_wR_factor_gt 0.0799
_refine_ls_wR_factor_ref 0.0816
_reflns_Friedel_coverage 0.910
_reflns_Friedel_fraction_full 0.996
_reflns_Friedel_fraction_max 0.955
_reflns_number_gt 12960
_reflns_number_total 13501
_reflns_threshold_expression 'I > 2\s(I)'
_cod_data_source_file d1dt00173f2.cif
_cod_data_source_block hasj160602a
_cod_depositor_comments 'Adding full bibliography for 7706544--7706549.cif.'
_cod_original_cell_volume 3443.69(6)
_cod_database_code 7706544
_shelx_shelxl_version_number 2016/6
_chemical_oxdiff_formula C38H50MgN2O2
_shelx_space_group_comment
;
The symmetry employed for this shelxl refinement is uniquely defined
by the following loop, which should always be used as a source of
symmetry information in preference to the above space-group names.
They are only intended as comments.
;
_reflns_odcompleteness_completeness 99.82
_reflns_odcompleteness_iscentric 1
_reflns_odcompleteness_theta 67.96
_olex2_refinement_description
;
1. Fixed Uiso
 At 1.2 times of:
  All C(H) groups, All C(H,H) groups, All C(H,H,H,H) groups
 At 1.5 times of:
  All C(H,H,H) groups
2. Restrained distances
 C33-C32 \\sim C33A-C32A
 with sigma of 0.02
 O1-C34A \\sim O1-C34 \\sim O1-C31
 with sigma of 0.02
 C34-C33A \\sim C34A-C33 \\sim C32-C31 \\sim C32A-C31
 with sigma of 0.02
 C71-C70 \\sim C71A-C70A
 with sigma of 0.02
 C71A-C72A \\sim C72-C71 \\sim C70-C69 \\sim C70A-C69A
 with sigma of 0.02
 O3-C72 \\sim O3-C72A \\sim O3-C69 \\sim O3-C69A
 with sigma of 0.02
 C27A-C26 \\sim C27-C26
 with sigma of 0.02
 Mg2-O4A \\sim Mg2-O4
 with sigma of 0.02
 O4-C76A \\sim O4A-C76 \\sim O4A-C73A \\sim O4-C73
 with sigma of 0.02
 N4-C58 \\sim N4A-C58A
 with sigma of 0.02
 N4A-C64 \\sim N4-C64
 with sigma of 0.02
 Mg2-N4A \\sim Mg2-N4
 with sigma of 0.02
 C49A-C48 \\sim C49-C48
 with sigma of 0.02
 C54-C53 \\sim C54A-C53A
 with sigma of 0.02
 C50A-C49A \\sim C50-C49
 with sigma of 0.02
 C58-C49 \\sim C58A-C49A
 with sigma of 0.02
 C56-C55 \\sim C56A-C55A
 with sigma of 0.02
 C57-C56 \\sim C57A-C56A
 with sigma of 0.02
 C55A-C50A \\sim C55-C50
 with sigma of 0.02
 C52A-C51A \\sim C52-C51
 with sigma of 0.02
 C53A-C52A \\sim C53-C52
 with sigma of 0.02
3. Uiso/Uaniso restraints and constraints
O1 \\sim C31 \\sim C32A \\sim C33A \\sim C34 \\sim C32 \\sim C33 \\sim C34A:
within 2A with sigma of 0.03 and sigma for terminal atoms of 0.06 within 2A
O3 \\sim C69 \\sim C70 \\sim C71 \\sim C72 \\sim C69A \\sim C70A \\sim C71A
\\sim C72A: within 2A with sigma of 0.02 and sigma for terminal atoms of 0.04
within 2A
C26 \\sim C27 \\sim C28 \\sim C30 \\sim C27A \\sim C28A \\sim C29A \\sim C30A:
within 2A with sigma of 0.04 and sigma for terminal atoms of 0.08 within 2A
O4 \\sim C73 \\sim C74 \\sim C75 \\sim C76A \\sim O4A \\sim C73A \\sim C74A
\\sim C75A \\sim C76: within 2A with sigma of 0.04 and sigma for terminal atoms
of 0.08 within 2A
C64 \\sim N4A \\sim N4 \\sim C58A \\sim C58 \\sim C57A \\sim C57 \\sim C56A
\\sim C56 \\sim C55A \\sim C55 \\sim C54A \\sim C54 \\sim C53A \\sim C53 \\sim
C52A \\sim C52 \\sim C51A \\sim C51 \\sim C50A \\sim C50 \\sim C49A \\sim C49:
within 4A with sigma of 0.02 and sigma for terminal atoms of 0.04 within 4A
4. Rigid body (RIGU) restrains
 C49, C50, C51, C52, C53, C54, C55, C56, C57, C58
 with sigma for 1-2 distances of 0.004 and sigma for 1-3 distances of 0.004
 C38, C37, C36
 with sigma for 1-2 distances of 0.004 and sigma for 1-3 distances of 0.004
5. Others
 Sof(H31c)=Sof(H31d)=Sof(C32)=Sof(H32c)=Sof(H32d)=Sof(C33)=Sof(H33c)=Sof(H33d)=
 Sof(C34A)=Sof(H34c)=Sof(H34d)=1-FVAR(1)
 Sof(H31a)=Sof(H31b)=Sof(C32A)=Sof(H32a)=Sof(H32b)=Sof(C33A)=Sof(H33a)=
 Sof(H33b)=Sof(C34)=Sof(H34a)=Sof(H34b)=FVAR(1)
 Sof(C69A)=Sof(H69c)=Sof(H69d)=Sof(C70A)=Sof(H70c)=Sof(H70d)=Sof(C71A)=
 Sof(H71c)=Sof(H71d)=Sof(C72A)=Sof(H72c)=Sof(H72d)=1-FVAR(2)
 Sof(C69)=Sof(H69a)=Sof(H69b)=Sof(C70)=Sof(H70a)=Sof(H70b)=Sof(C71)=Sof(H71a)=
 Sof(H71b)=Sof(C72)=Sof(H72a)=Sof(H72b)=FVAR(2)
 Sof(H26c)=Sof(H26d)=Sof(C27A)=Sof(C28A)=Sof(H28d)=Sof(H28e)=Sof(H28f)=
 Sof(C29A)=Sof(H29d)=Sof(H29e)=Sof(H29f)=Sof(C30A)=Sof(H30d)=Sof(H30e)=
 Sof(H30f)=1-FVAR(3)
 Sof(H26a)=Sof(H26b)=Sof(C27)=Sof(C28)=Sof(H28a)=Sof(H28b)=Sof(H28c)=Sof(C29)=
 Sof(H29a)=Sof(H29b)=Sof(H29c)=Sof(C30)=Sof(H30a)=Sof(H30b)=Sof(H30c)=FVAR(3)
 Sof(O4A)=Sof(C73A)=Sof(H73c)=Sof(H73d)=Sof(C74A)=Sof(H74c)=Sof(H74d)=
 Sof(C75A)=Sof(H75c)=Sof(H75d)=Sof(C76)=Sof(H76c)=Sof(H76d)=1-FVAR(4)
 Sof(O4)=Sof(C73)=Sof(H73a)=Sof(H73b)=Sof(C74)=Sof(H74a)=Sof(H74b)=Sof(C75)=
 Sof(H75a)=Sof(H75b)=Sof(C76A)=Sof(H76a)=Sof(H76b)=FVAR(4)
 Sof(H64c)=Sof(H64d)=Sof(C58A)=Sof(C57A)=Sof(H57A)=Sof(C56A)=Sof(H56A)=
 Sof(C55A)=Sof(C54A)=Sof(H54A)=Sof(C53A)=Sof(H53A)=Sof(C52A)=Sof(H52A)=
 Sof(C51A)=Sof(H51A)=Sof(C50A)=Sof(C49A)=Sof(N4A)=1-FVAR(5)
 Sof(N4)=Sof(C49)=Sof(C50)=Sof(C51)=Sof(H51)=Sof(C52)=Sof(H52)=Sof(C53)=
 Sof(H53)=Sof(C54)=Sof(H54)=Sof(C55)=Sof(C56)=Sof(H56)=Sof(C57)=Sof(H57)=
 Sof(C58)=Sof(H64a)=Sof(H64b)=FVAR(5)
6.a Secondary CH2 refined with riding coordinates:
 C21(H21a,H21b), C26(H26a,H26b), C26(H26c,H26d), C31(H31a,H31b), C31(H31c,
 H31d), C35(H35a,H35b), C36(H36a,H36b), C37(H37a,H37b), C38(H38a,H38b),
 C32A(H32a,H32b), C33A(H33a,H33b), C34(H34a,H34b), C32(H32c,H32d), C33(H33c,
 H33d), C34A(H34c,H34d), C59(H59a,H59b), C64(H64c,H64d), C64(H64a,H64b),
 C69(H69a,H69b), C70(H70a,H70b), C71(H71a,H71b), C72(H72a,H72b), C73(H73a,H73b),
  C74(H74a,H74b), C75(H75a,H75b), C76A(H76a,H76b), C69A(H69c,H69d), C70A(H70c,
 H70d), C71A(H71c,H71d), C72A(H72c,H72d), C73A(H73c,H73d), C74A(H74c,H74d),
 C75A(H75c,H75d), C76(H76c,H76d)
6.b Aromatic/amide H refined with riding coordinates:
 C2(H2), C3(H3), C5(H5), C6(H6), C7(H7), C8(H8), C13(H13), C14(H14), C16(H16),
 C17(H17), C18(H18), C19(H19), C40(H40), C41(H41), C43(H43), C44(H44), C45(H45),
  C46(H46), C51(H51), C52(H52), C53(H53), C54(H54), C56(H56), C57(H57),
 C57A(H57A), C56A(H56A), C54A(H54A), C53A(H53A), C52A(H52A), C51A(H51A)
6.c Idealised Me refined as rotating group:
 C23(H23a,H23b,H23c), C24(H24a,H24b,H24c), C25(H25a,H25b,H25c), C28(H28a,H28b,
 H28c), C29(H29a,H29b,H29c), C30(H30a,H30b,H30c), C28A(H28d,H28e,H28f),
 C29A(H29d,H29e,H29f), C30A(H30d,H30e,H30f), C61(H61a,H61b,H61c), C62(H62a,H62b,
 H62c), C63(H63a,H63b,H63c), C66(H66a,H66b,H66c), C67(H67a,H67b,H67c), C68(H68a,
 H68b,H68c)
;
_olex2_date_sample_data_collection 2016-06-02
_olex2_submission_special_instructions 'No special instructions were received'
_oxdiff_exptl_absorpt_empirical_details
;
Empirical correction (ABSPACK) includes:
- Absorption correction using spherical harmonics
- Frame scaling
;
_oxdiff_exptl_absorpt_empirical_full_max 1.524
_oxdiff_exptl_absorpt_empirical_full_min 0.753

loop_
_space_group_symop_operation_xyz
'x, y, z'
'-x, y+1/2, -z'

loop_
_atom_site_label
_atom_site_type_symbol
_atom_site_fract_x
_atom_site_fract_y
_atom_site_fract_z
_atom_site_U_iso_or_equiv
_atom_site_adp_type
_atom_site_occupancy
_atom_site_site_symmetry_order
_atom_site_calc_flag
_atom_site_refinement_flags_posn
_atom_site_refinement_flags_adp
_atom_site_refinement_flags_occupancy
_atom_site_disorder_assembly
_atom_site_disorder_group
Mg1 Mg 0.30268(6) 0.48230(4) -0.00400(3) 0.02262(13) Uani 1 1 d . . . . .
O1 O 0.20363(16) 0.41771(8) -0.08322(8) 0.0322(3) Uani 1 1 d D U . . .
O2 O 0.49436(15) 0.45540(9) -0.01089(9) 0.0339(3) Uani 1 1 d . . . . .
N1 N 0.25307(18) 0.58332(9) -0.03769(9) 0.0259(3) Uani 1 1 d . . . . .
N2 N 0.28885(16) 0.45613(9) 0.09574(9) 0.0210(3) Uani 1 1 d . . . . .
C1 C 0.1434(2) 0.60406(11) -0.00937(11) 0.0244(4) Uani 1 1 d . . . . .
C2 C 0.0185(2) 0.63080(13) -0.05088(13) 0.0345(5) Uani 1 1 d . . . . .
H2 H 0.013739 0.640184 -0.100318 0.041 Uiso 1 1 calc R U . . .
C3 C -0.0932(2) 0.64308(13) -0.02149(14) 0.0391(6) Uani 1 1 d . . . . .
H3 H -0.173468 0.660871 -0.050856 0.047 Uiso 1 1 calc R U . . .
C4 C -0.0921(2) 0.62995(12) 0.05156(14) 0.0331(5) Uani 1 1 d . . . . .
C5 C -0.2074(2) 0.64055(14) 0.08336(18) 0.0450(7) Uani 1 1 d . . . . .
H5 H -0.289424 0.657159 0.054685 0.054 Uiso 1 1 calc R U . . .
C6 C -0.2033(2) 0.62742(14) 0.15436(18) 0.0460(7) Uani 1 1 d . . . . .
H6 H -0.282332 0.633781 0.174351 0.055 Uiso 1 1 calc R U . . .
C7 C -0.0822(2) 0.60455(13) 0.19749(15) 0.0387(5) Uani 1 1 d . . . . .
H7 H -0.079393 0.595324 0.246807 0.046 Uiso 1 1 calc R U . . .
C8 C 0.0325(2) 0.59537(11) 0.16901(12) 0.0290(4) Uani 1 1 d . . . . .
H8 H 0.114389 0.581379 0.199531 0.035 Uiso 1 1 calc R U . . .
C9 C 0.03216(19) 0.60624(11) 0.09501(12) 0.0249(4) Uani 1 1 d . . . . .
C10 C 0.14913(18) 0.59570(10) 0.06470(10) 0.0211(4) Uani 1 1 d . . . . .
C11 C 0.28099(18) 0.58580(10) 0.11571(10) 0.0193(4) Uani 1 1 d . . . . .
C12 C 0.33693(18) 0.51669(11) 0.13576(10) 0.0209(4) Uani 1 1 d . . . . .
C13 C 0.4491(2) 0.51480(12) 0.19466(12) 0.0297(4) Uani 1 1 d . . . . .
H13 H 0.483106 0.468757 0.212853 0.036 Uiso 1 1 calc R U . . .
C14 C 0.5086(2) 0.57698(13) 0.22539(12) 0.0329(5) Uani 1 1 d . . . . .
H14 H 0.584172 0.572979 0.263409 0.039 Uiso 1 1 calc R U . . .
C15 C 0.4608(2) 0.64681(12) 0.20219(11) 0.0265(4) Uani 1 1 d . . . . .
C16 C 0.5272(2) 0.71178(14) 0.22996(12) 0.0341(5) Uani 1 1 d . . . . .
H16 H 0.606803 0.708492 0.265580 0.041 Uiso 1 1 calc R U . . .
C17 C 0.4796(2) 0.77849(13) 0.20681(14) 0.0366(5) Uani 1 1 d . . . . .
H17 H 0.527561 0.821515 0.224182 0.044 Uiso 1 1 calc R U . . .
C18 C 0.3573(2) 0.78316(12) 0.15637(14) 0.0357(5) Uani 1 1 d . . . . .
H18 H 0.320077 0.829775 0.142226 0.043 Uiso 1 1 calc R U . . .
C19 C 0.2921(2) 0.72149(11) 0.12774(12) 0.0271(4) Uani 1 1 d . . . . .
H19 H 0.210505 0.726180 0.093678 0.033 Uiso 1 1 calc R U . . .
C20 C 0.34306(19) 0.65050(11) 0.14761(10) 0.0215(4) Uani 1 1 d . . . . .
C21 C 0.2733(2) 0.61126(13) -0.10660(11) 0.0329(5) Uani 1 1 d . . . . .
H21A H 0.183540 0.620444 -0.136742 0.039 Uiso 1 1 calc R U . . .
H21B H 0.318442 0.572904 -0.130388 0.039 Uiso 1 1 calc R U . . .
C22 C 0.3578(2) 0.68193(11) -0.10340(11) 0.0267(4) Uani 1 1 d . . . . .
C23 C 0.4882(2) 0.67391(13) -0.04897(14) 0.0365(5) Uani 1 1 d . . . . .
H23A H 0.466673 0.666099 -0.001455 0.055 Uiso 1 1 calc R U . . .
H23B H 0.542543 0.718439 -0.048597 0.055 Uiso 1 1 calc R U . . .
H23C H 0.539603 0.632016 -0.061762 0.055 Uiso 1 1 calc R U . . .
C24 C 0.3923(3) 0.69496(14) -0.17741(13) 0.0406(5) Uani 1 1 d . . . . .
H24A H 0.452893 0.656205 -0.188029 0.061 Uiso 1 1 calc R U . . .
H24B H 0.437214 0.742437 -0.178065 0.061 Uiso 1 1 calc R U . . .
H24C H 0.308930 0.694573 -0.213467 0.061 Uiso 1 1 calc R U . . .
C25 C 0.2779(3) 0.74642(13) -0.08326(15) 0.0426(6) Uani 1 1 d . . . . .
H25A H 0.195781 0.752989 -0.119516 0.064 Uiso 1 1 calc R U . . .
H25B H 0.333424 0.790707 -0.080469 0.064 Uiso 1 1 calc R U . . .
H25C H 0.252717 0.737224 -0.036768 0.064 Uiso 1 1 calc R U . . .
C26 C 0.3115(2) 0.38322(11) 0.12580(11) 0.0254(4) Uani 1 1 d D U . . .
H26A H 0.397564 0.383364 0.160884 0.031 Uiso 0.65(3) 1 calc R U P A 1
H26B H 0.322489 0.349026 0.087021 0.031 Uiso 0.65(3) 1 calc R U P A 1
H26C H 0.381028 0.385706 0.169975 0.031 Uiso 0.35(3) 1 calc R U P A 2
H26D H 0.346821 0.351457 0.091406 0.031 Uiso 0.35(3) 1 calc R U P A 2
C31 C 0.0834(3) 0.44590(14) -0.13077(15) 0.0466(6) Uani 1 1 d D U . . .
H31A H 0.107349 0.469819 -0.173328 0.056 Uiso 0.568(18) 1 calc R U P B 1
H31B H 0.033626 0.481052 -0.105749 0.056 Uiso 0.568(18) 1 calc R U P B 1
H31C H 0.108429 0.487568 -0.158802 0.056 Uiso 0.432(18) 1 calc R U P B 2
H31D H 0.016490 0.463221 -0.102413 0.056 Uiso 0.432(18) 1 calc R U P B 2
C35 C 0.5456(3) 0.4509(2) -0.07749(17) 0.0611(9) Uani 1 1 d . . . . .
H35A H 0.494071 0.483770 -0.114029 0.073 Uiso 1 1 calc R U . . .
H35B H 0.538896 0.400306 -0.096199 0.073 Uiso 1 1 calc R U . . .
C36 C 0.6916(3) 0.47462(16) -0.05823(17) 0.0484(6) Uani 1 1 d . . . . .
H36A H 0.700176 0.528312 -0.062056 0.058 Uiso 1 1 calc R U . . .
H36B H 0.747420 0.450684 -0.089246 0.058 Uiso 1 1 calc R U . . .
C37 C 0.7320(3) 0.44931(15) 0.01878(19) 0.0538(8) Uani 1 1 d . . . . .
H37A H 0.809974 0.477711 0.044413 0.065 Uiso 1 1 calc R U . . .
H37B H 0.755445 0.396692 0.021288 0.065 Uiso 1 1 calc R U . . .
C38 C 0.6053(2) 0.46392(14) 0.04941(15) 0.0410(6) Uani 1 1 d . . . . .
H38A H 0.597286 0.428421 0.087610 0.049 Uiso 1 1 calc R U . . .
H38B H 0.606719 0.513987 0.069237 0.049 Uiso 1 1 calc R U . . .
C27 C 0.1977(11) 0.3537(8) 0.1632(7) 0.031(2) Uani 0.65(3) 1 d D U P A 1
C28 C 0.2391(18) 0.2765(5) 0.1902(10) 0.038(2) Uani 0.65(3) 1 d . U P A 1
H28A H 0.321900 0.279124 0.226610 0.057 Uiso 0.65(3) 1 calc R U P A 1
H28B H 0.255634 0.246237 0.150270 0.057 Uiso 0.65(3) 1 calc R U P A 1
H28C H 0.166319 0.254711 0.211085 0.057 Uiso 0.65(3) 1 calc R U P A 1
C29 C 0.0673(8) 0.3509(5) 0.1083(8) 0.052(2) Uani 0.65(3) 1 d . . P A 1
H29A H -0.007052 0.334887 0.131372 0.078 Uiso 0.65(3) 1 calc R U P A 1
H29B H 0.077645 0.316426 0.070334 0.078 Uiso 0.65(3) 1 calc R U P A 1
H29C H 0.047024 0.399658 0.087698 0.078 Uiso 0.65(3) 1 calc R U P A 1
C30 C 0.1813(10) 0.4041(4) 0.2246(6) 0.0430(18) Uani 0.65(3) 1 d . U P A 1
H30A H 0.269363 0.411174 0.255923 0.064 Uiso 0.65(3) 1 calc R U P A 1
H30B H 0.117931 0.382180 0.251847 0.064 Uiso 0.65(3) 1 calc R U P A 1
H30C H 0.146034 0.451476 0.205474 0.064 Uiso 0.65(3) 1 calc R U P A 1
C32A C 0.0011(8) 0.3765(5) -0.1510(7) 0.053(2) Uani 0.568(18) 1 d D U P B 1
H32A H -0.052206 0.363601 -0.114058 0.063 Uiso 0.568(18) 1 calc R U P B 1
H32B H -0.061182 0.382398 -0.197446 0.063 Uiso 0.568(18) 1 calc R U P B 1
C33A C 0.1066(11) 0.3193(5) -0.1557(6) 0.056(2) Uani 0.568(18) 1 d D U P B 1
H33A H 0.140981 0.323364 -0.201009 0.067 Uiso 0.568(18) 1 calc R U P B 1
H33B H 0.070749 0.269452 -0.151567 0.067 Uiso 0.568(18) 1 calc R U P B 1
C34 C 0.2155(17) 0.3383(6) -0.0918(10) 0.050(5) Uani 0.568(18) 1 d D U P B 1
H34A H 0.199953 0.312192 -0.048588 0.061 Uiso 0.568(18) 1 calc R U P B 1
H34B H 0.306349 0.325235 -0.100946 0.061 Uiso 0.568(18) 1 calc R U P B 1
C27A C 0.182(2) 0.3491(14) 0.1432(13) 0.036(5) Uani 0.35(3) 1 d D U P A 2
C28A C 0.216(4) 0.2744(17) 0.178(2) 0.059(9) Uani 0.35(3) 1 d . U P A 2
H28D H 0.134445 0.252829 0.190094 0.089 Uiso 0.35(3) 1 calc R U P A 2
H28E H 0.284922 0.280313 0.221402 0.089 Uiso 0.35(3) 1 calc R U P A 2
H28F H 0.251593 0.242329 0.144477 0.089 Uiso 0.35(3) 1 calc R U P A 2
C29A C 0.0753(13) 0.3395(7) 0.0752(14) 0.048(4) Uani 0.35(3) 1 d . U P A 2
H29D H 0.111023 0.307694 0.041747 0.072 Uiso 0.35(3) 1 calc R U P A 2
H29E H 0.052415 0.387283 0.053045 0.072 Uiso 0.35(3) 1 calc R U P A 2
H29F H -0.006158 0.317297 0.087488 0.072 Uiso 0.35(3) 1 calc R U P A 2
C30A C 0.128(3) 0.3955(9) 0.1971(13) 0.063(5) Uani 0.35(3) 1 d . U P A 2
H30D H 0.086804 0.439833 0.173730 0.095 Uiso 0.35(3) 1 calc R U P A 2
H30E H 0.202642 0.409024 0.235835 0.095 Uiso 0.35(3) 1 calc R U P A 2
H30F H 0.060159 0.367739 0.216618 0.095 Uiso 0.35(3) 1 calc R U P A 2
C32 C 0.0235(13) 0.3859(5) -0.1798(6) 0.046(2) Uani 0.432(18) 1 d D U P B 2
H32C H 0.063420 0.383996 -0.223546 0.056 Uiso 0.432(18) 1 calc R U P B 2
H32D H -0.076134 0.390159 -0.193208 0.056 Uiso 0.432(18) 1 calc R U P B 2
C33 C 0.0650(14) 0.3216(6) -0.1322(8) 0.055(3) Uani 0.432(18) 1 d D U P B 2
H33C H 0.062206 0.275941 -0.160276 0.066 Uiso 0.432(18) 1 calc R U P B 2
H33D H 0.005358 0.316193 -0.096629 0.066 Uiso 0.432(18) 1 calc R U P B 2
C34A C 0.2075(18) 0.3396(9) -0.0964(13) 0.043(5) Uani 0.432(18) 1 d D U P B 2
H34C H 0.233296 0.312208 -0.051076 0.051 Uiso 0.432(18) 1 calc R U P B 2
H34D H 0.272470 0.327943 -0.127931 0.051 Uiso 0.432(18) 1 calc R U P B 2
Mg2 Mg 0.53281(7) 0.43608(4) 0.48215(4) 0.02741(15) Uani 1 1 d D . . . .
O3 O 0.38578(16) 0.50431(11) 0.43306(9) 0.0408(4) Uani 1 1 d D U . . .
N3 N 0.69119(16) 0.44832(9) 0.43465(8) 0.0227(3) Uani 1 1 d . . . . .
N4 N 0.5676(10) 0.4407(7) 0.5900(4) 0.0219(16) Uani 0.64(2) 1 d D U P C 1
C39 C 0.77971(19) 0.49769(10) 0.47370(10) 0.0221(4) Uani 1 1 d . . . . .
C40 C 0.8323(2) 0.56086(11) 0.44319(11) 0.0280(4) Uani 1 1 d . . . . .
H40 H 0.815400 0.566144 0.392714 0.034 Uiso 1 1 calc R U . . .
C41 C 0.9055(2) 0.61354(12) 0.48408(12) 0.0315(4) Uani 1 1 d . . . . .
H41 H 0.939719 0.653853 0.461490 0.038 Uiso 1 1 calc R U . . .
C42 C 0.9313(2) 0.60912(11) 0.55935(12) 0.0269(4) Uani 1 1 d . . . . .
C43 C 0.9983(2) 0.66581(12) 0.60303(14) 0.0354(5) Uani 1 1 d . . . . .
H43 H 1.028269 0.707916 0.581289 0.042 Uiso 1 1 calc R U . . .
C44 C 1.0203(2) 0.66093(13) 0.67555(13) 0.0378(5) Uani 1 1 d . . . . .
H44 H 1.064521 0.699573 0.704055 0.045 Uiso 1 1 calc R U . . .
C45 C 0.9773(2) 0.59849(13) 0.70813(12) 0.0346(5) Uani 1 1 d . . . . .
H45 H 0.992069 0.595214 0.758740 0.041 Uiso 1 1 calc R U . . .
C46 C 0.9142(2) 0.54226(12) 0.66731(11) 0.0282(4) Uani 1 1 d . . . . .
H46 H 0.888552 0.499891 0.690350 0.034 Uiso 1 1 calc R U . . .
C47 C 0.88617(19) 0.54569(11) 0.59139(11) 0.0231(4) Uani 1 1 d . . . . .
C48 C 0.81658(18) 0.48882(10) 0.54827(10) 0.0208(4) Uani 1 1 d D . . . .
C49 C 0.8015(12) 0.4184(7) 0.5859(10) 0.0192(16) Uani 0.64(2) 1 d D U P C 1
C50 C 0.9173(12) 0.3720(7) 0.5989(8) 0.0215(17) Uani 0.64(2) 1 d D U P C 1
C51 C 1.0328(11) 0.3848(6) 0.5682(5) 0.0244(16) Uani 0.64(2) 1 d D U P C 1
H51 H 1.035164 0.426241 0.538465 0.029 Uiso 0.64(2) 1 calc R U P C 1
C52 C 1.1421(8) 0.3379(5) 0.5808(5) 0.0300(14) Uani 0.64(2) 1 d D U P C 1
H52 H 1.217728 0.346908 0.558766 0.036 Uiso 0.64(2) 1 calc R U P C 1
C53 C 1.1433(9) 0.2759(4) 0.6266(4) 0.0303(16) Uani 0.64(2) 1 d D U P C 1
H53 H 1.218957 0.243931 0.634970 0.036 Uiso 0.64(2) 1 calc R U P C 1
C54 C 1.0350(11) 0.2635(4) 0.6579(4) 0.0283(17) Uani 0.64(2) 1 d D U P C 1
H54 H 1.036022 0.222940 0.689132 0.034 Uiso 0.64(2) 1 calc R U P C 1
C55 C 0.9205(10) 0.3098(5) 0.6449(5) 0.0239(15) Uani 0.64(2) 1 d D U P C 1
C56 C 0.8084(11) 0.2987(5) 0.6785(5) 0.0266(15) Uani 0.64(2) 1 d D U P C 1
H56 H 0.811093 0.259898 0.711863 0.032 Uiso 0.64(2) 1 calc R U P C 1
C57 C 0.6963(10) 0.3421(6) 0.6644(6) 0.0259(16) Uani 0.64(2) 1 d D U P C 1
H57 H 0.623055 0.332304 0.688160 0.031 Uiso 0.64(2) 1 calc R U P C 1
C58 C 0.6848(11) 0.4027(8) 0.6145(7) 0.0208(17) Uani 0.64(2) 1 d D U P C 1
C59 C 0.6869(2) 0.44053(11) 0.35852(10) 0.0254(4) Uani 1 1 d . . . . .
H59A H 0.721942 0.486065 0.340551 0.031 Uiso 1 1 calc R U . . .
H59B H 0.591225 0.435203 0.334508 0.031 Uiso 1 1 calc R U . . .
C60 C 0.7682(2) 0.37532(11) 0.33682(10) 0.0243(4) Uani 1 1 d . . . . .
C61 C 0.9173(2) 0.38246(14) 0.37118(13) 0.0340(5) Uani 1 1 d . . . . .
H61A H 0.952722 0.428881 0.356754 0.051 Uiso 1 1 calc R U . . .
H61B H 0.968354 0.341863 0.355578 0.051 Uiso 1 1 calc R U . . .
H61C H 0.926562 0.381211 0.423278 0.051 Uiso 1 1 calc R U . . .
C62 C 0.7540(2) 0.37564(13) 0.25570(12) 0.0343(5) Uani 1 1 d . . . . .
H62A H 0.658296 0.370450 0.233647 0.051 Uiso 1 1 calc R U . . .
H62B H 0.805625 0.334835 0.240930 0.051 Uiso 1 1 calc R U . . .
H62C H 0.788894 0.421831 0.240410 0.051 Uiso 1 1 calc R U . . .
C63 C 0.7111(2) 0.30443(12) 0.36112(13) 0.0326(5) Uani 1 1 d . . . . .
H63A H 0.719032 0.305043 0.413155 0.049 Uiso 1 1 calc R U . . .
H63B H 0.761998 0.262859 0.347262 0.049 Uiso 1 1 calc R U . . .
H63C H 0.615582 0.299842 0.338549 0.049 Uiso 1 1 calc R U . . .
C64 C 0.4497(2) 0.44231(14) 0.62552(13) 0.0373(5) Uani 1 1 d D U . . .
H64C H 0.464542 0.395319 0.651565 0.045 Uiso 0.36(2) 1 calc R U P C 2
H64D H 0.360341 0.439754 0.593328 0.045 Uiso 0.36(2) 1 calc R U P C 2
H64A H 0.445547 0.395119 0.650445 0.045 Uiso 0.64(2) 1 calc R U P C 1
H64B H 0.366952 0.446014 0.588283 0.045 Uiso 0.64(2) 1 calc R U P C 1
C65 C 0.4470(3) 0.50471(15) 0.68007(14) 0.0408(6) Uani 1 1 d . . . . .
C66 C 0.4422(4) 0.57774(18) 0.64231(18) 0.0601(8) Uani 1 1 d . . . . .
H66A H 0.521211 0.582453 0.619310 0.090 Uiso 1 1 calc R U . . .
H66B H 0.442938 0.617237 0.677126 0.090 Uiso 1 1 calc R U . . .
H66C H 0.359301 0.580812 0.606055 0.090 Uiso 1 1 calc R U . . .
C67 C 0.3202(3) 0.49378(19) 0.71285(17) 0.0551(8) Uani 1 1 d . . . . .
H67A H 0.239494 0.495478 0.675039 0.083 Uiso 1 1 calc R U . . .
H67B H 0.315019 0.532652 0.747624 0.083 Uiso 1 1 calc R U . . .
H67C H 0.324977 0.446210 0.736843 0.083 Uiso 1 1 calc R U . . .
C68 C 0.5725(3) 0.50087(16) 0.73856(14) 0.0457(6) Uani 1 1 d . . . . .
H68A H 0.576186 0.453156 0.762209 0.068 Uiso 1 1 calc R U . . .
H68B H 0.568577 0.539605 0.773645 0.068 Uiso 1 1 calc R U . . .
H68C H 0.653493 0.507390 0.717502 0.068 Uiso 1 1 calc R U . . .
O4 O 0.420(3) 0.3452(10) 0.4546(12) 0.043(3) Uani 0.52(3) 1 d D U P C 1
C69 C 0.4150(4) 0.5590(2) 0.3865(3) 0.0452(11) Uani 0.727(8) 1 d D U P D 1
H69A H 0.436000 0.536758 0.342445 0.054 Uiso 0.727(8) 1 calc R U P D 1
H69B H 0.494395 0.587940 0.409644 0.054 Uiso 0.727(8) 1 calc R U P D 1
C70 C 0.2927(5) 0.6073(2) 0.3686(3) 0.0496(12) Uani 0.727(8) 1 d D U P D 1
H70A H 0.279893 0.624945 0.318647 0.059 Uiso 0.727(8) 1 calc R U P D 1
H70B H 0.299271 0.649857 0.401190 0.059 Uiso 0.727(8) 1 calc R U P D 1
C71 C 0.1788(6) 0.5559(3) 0.3794(4) 0.0453(12) Uani 0.727(8) 1 d D U P D 1
H71A H 0.100574 0.583524 0.390377 0.054 Uiso 0.727(8) 1 calc R U P D 1
H71B H 0.148358 0.525503 0.336416 0.054 Uiso 0.727(8) 1 calc R U P D 1
C72 C 0.2424(5) 0.5096(4) 0.4417(3) 0.0507(14) Uani 0.727(8) 1 d D U P D 1
H72A H 0.235108 0.533355 0.487543 0.061 Uiso 0.727(8) 1 calc R U P D 1
H72B H 0.199641 0.460769 0.439702 0.061 Uiso 0.727(8) 1 calc R U P D 1
C73 C 0.3355(14) 0.3274(9) 0.3857(8) 0.048(3) Uani 0.52(3) 1 d D U P C 1
H73A H 0.377272 0.344930 0.345670 0.058 Uiso 0.52(3) 1 calc R U P C 1
H73B H 0.244128 0.349122 0.381403 0.058 Uiso 0.52(3) 1 calc R U P C 1
C74 C 0.3292(18) 0.2469(10) 0.3869(9) 0.052(3) Uani 0.52(3) 1 d . U P C 1
H74A H 0.401569 0.225497 0.364481 0.062 Uiso 0.52(3) 1 calc R U P C 1
H74B H 0.240485 0.229436 0.360821 0.062 Uiso 0.52(3) 1 calc R U P C 1
C75 C 0.3487(18) 0.2264(7) 0.4641(7) 0.057(3) Uani 0.52(3) 1 d . U P C 1
H75A H 0.381538 0.175471 0.471815 0.069 Uiso 0.52(3) 1 calc R U P C 1
H75B H 0.263504 0.231796 0.482578 0.069 Uiso 0.52(3) 1 calc R U P C 1
C76A C 0.455(2) 0.2805(10) 0.4990(11) 0.048(4) Uani 0.52(3) 1 d D U P C 1
H76A H 0.446863 0.290004 0.549265 0.058 Uiso 0.52(3) 1 calc R U P C 1
H76B H 0.547235 0.263127 0.497427 0.058 Uiso 0.52(3) 1 calc R U P C 1
O4A O 0.433(3) 0.3381(10) 0.4651(12) 0.030(2) Uani 0.48(3) 1 d D U P C 2
C69A C 0.4329(12) 0.5806(7) 0.4270(9) 0.060(3) Uani 0.273(8) 1 d D U P D 2
H69C H 0.470601 0.587539 0.383004 0.071 Uiso 0.273(8) 1 calc R U P D 2
H69D H 0.501845 0.594565 0.468968 0.071 Uiso 0.273(8) 1 calc R U P D 2
C70A C 0.3027(14) 0.6236(8) 0.4240(9) 0.079(4) Uani 0.273(8) 1 d D U P D 2
H70C H 0.279951 0.628354 0.472136 0.095 Uiso 0.273(8) 1 calc R U P D 2
H70D H 0.310518 0.672972 0.403959 0.095 Uiso 0.273(8) 1 calc R U P D 2
C71A C 0.205(2) 0.5820(10) 0.3792(14) 0.072(5) Uani 0.273(8) 1 d D U P D 2
H71C H 0.213155 0.587794 0.328468 0.086 Uiso 0.273(8) 1 calc R U P D 2
H71D H 0.112661 0.595249 0.385050 0.086 Uiso 0.273(8) 1 calc R U P D 2
C72A C 0.2428(14) 0.5042(9) 0.4061(12) 0.073(4) Uani 0.273(8) 1 d D U P D 2
H72C H 0.192775 0.490763 0.444321 0.087 Uiso 0.273(8) 1 calc R U P D 2
H72D H 0.219914 0.468551 0.366553 0.087 Uiso 0.273(8) 1 calc R U P D 2
C73A C 0.3319(15) 0.3116(8) 0.4062(7) 0.042(3) Uani 0.48(3) 1 d D U P C 2
H73C H 0.338653 0.338150 0.361720 0.050 Uiso 0.48(3) 1 calc R U P C 2
H73D H 0.239808 0.318729 0.416418 0.050 Uiso 0.48(3) 1 calc R U P C 2
C74A C 0.3608(17) 0.2296(8) 0.3981(10) 0.043(3) Uani 0.48(3) 1 d . U P C 2
H74C H 0.278650 0.202932 0.374832 0.051 Uiso 0.48(3) 1 calc R U P C 2
H74D H 0.434100 0.221663 0.370758 0.051 Uiso 0.48(3) 1 calc R U P C 2
C75A C 0.4038(17) 0.2075(7) 0.4755(6) 0.052(3) Uani 0.48(3) 1 d . U P C 2
H75C H 0.463977 0.164205 0.479971 0.062 Uiso 0.48(3) 1 calc R U P C 2
H75D H 0.324155 0.196103 0.497252 0.062 Uiso 0.48(3) 1 calc R U P C 2
C76 C 0.479(2) 0.2746(8) 0.5108(12) 0.039(3) Uani 0.48(3) 1 d D U P C 2
H76C H 0.459164 0.281859 0.559182 0.047 Uiso 0.48(3) 1 calc R U P C 2
H76D H 0.578243 0.267971 0.514976 0.047 Uiso 0.48(3) 1 calc R U P C 2
C58A C 0.661(2) 0.4067(15) 0.6077(14) 0.025(3) Uani 0.36(2) 1 d D U P C 2
C57A C 0.6597(17) 0.3474(12) 0.6572(11) 0.026(2) Uani 0.36(2) 1 d D U P C 2
H57A H 0.580342 0.340863 0.676859 0.031 Uiso 0.36(2) 1 calc R U P C 2
C56A C 0.7629(17) 0.3006(9) 0.6776(9) 0.025(2) Uani 0.36(2) 1 d D U P C 2
H56A H 0.753758 0.262427 0.710085 0.030 Uiso 0.36(2) 1 calc R U P C 2
C55A C 0.8828(16) 0.3074(9) 0.6518(9) 0.021(2) Uani 0.36(2) 1 d D U P C 2
C54A C 0.9912(16) 0.2576(8) 0.6691(8) 0.028(2) Uani 0.36(2) 1 d D U P C 2
H54A H 0.982733 0.216974 0.698988 0.034 Uiso 0.36(2) 1 calc R U P C 2
C53A C 1.1057(17) 0.2672(7) 0.6440(8) 0.032(3) Uani 0.36(2) 1 d D U P C 2
H53A H 1.176776 0.232641 0.656597 0.039 Uiso 0.36(2) 1 calc R U P C 2
C52A C 1.1252(15) 0.3257(8) 0.5999(9) 0.033(3) Uani 0.36(2) 1 d D U P C 2
H52A H 1.207298 0.330871 0.582473 0.040 Uiso 0.36(2) 1 calc R U P C 2
C51A C 1.021(2) 0.3762(11) 0.5823(10) 0.030(3) Uani 0.36(2) 1 d D U P C 2
H51A H 1.034533 0.417301 0.553934 0.036 Uiso 0.36(2) 1 calc R U P C 2
C50A C 0.895(2) 0.3684(14) 0.6055(15) 0.023(3) Uani 0.36(2) 1 d D U P C 2
C49A C 0.785(2) 0.4193(14) 0.5860(19) 0.025(3) Uani 0.36(2) 1 d D U P C 2
N4A N 0.554(2) 0.4514(14) 0.5827(8) 0.030(3) Uani 0.36(2) 1 d D U P C 2

loop_
_atom_site_aniso_label
_atom_site_aniso_U_11
_atom_site_aniso_U_22
_atom_site_aniso_U_33
_atom_site_aniso_U_23
_atom_site_aniso_U_13
_atom_site_aniso_U_12
Mg1 0.0225(3) 0.0221(3) 0.0229(3) -0.0025(2) 0.0032(2) -0.0030(2)
O1 0.0357(8) 0.0276(8) 0.0303(8) -0.0079(6) -0.0013(6) -0.0052(6)
O2 0.0264(7) 0.0364(8) 0.0409(9) -0.0087(7) 0.0116(6) 0.0000(6)
N1 0.0313(9) 0.0238(8) 0.0215(8) 0.0004(6) 0.0023(7) -0.0034(7)
N2 0.0205(7) 0.0182(7) 0.0237(8) 0.0000(6) 0.0028(6) 0.0003(6)
C1 0.0246(9) 0.0199(8) 0.0253(9) 0.0026(7) -0.0041(7) -0.0050(7)
C2 0.0302(11) 0.0333(11) 0.0333(11) 0.0095(9) -0.0114(9) -0.0067(9)
C3 0.0216(10) 0.0322(11) 0.0558(15) 0.0129(10) -0.0130(10) -0.0021(9)
C4 0.0174(9) 0.0229(9) 0.0560(14) 0.0021(9) -0.0006(9) -0.0015(7)
C5 0.0170(10) 0.0321(12) 0.084(2) 0.0002(12) 0.0054(11) 0.0016(8)
C6 0.0266(12) 0.0348(13) 0.081(2) -0.0075(12) 0.0223(12) -0.0019(9)
C7 0.0352(12) 0.0305(11) 0.0551(15) -0.0101(10) 0.0209(11) -0.0045(9)
C8 0.0253(10) 0.0227(10) 0.0402(12) -0.0032(8) 0.0089(9) 0.0000(8)
C9 0.0177(9) 0.0181(8) 0.0378(11) -0.0007(8) 0.0022(8) -0.0008(7)
C10 0.0179(8) 0.0169(8) 0.0262(9) 0.0011(7) -0.0017(7) -0.0003(7)
C11 0.0165(8) 0.0220(9) 0.0191(8) -0.0012(7) 0.0024(7) -0.0003(7)
C12 0.0175(9) 0.0233(9) 0.0215(9) -0.0001(7) 0.0022(7) 0.0014(7)
C13 0.0273(10) 0.0272(10) 0.0304(11) 0.0038(8) -0.0052(8) 0.0043(8)
C14 0.0259(10) 0.0399(12) 0.0280(11) -0.0025(9) -0.0074(8) -0.0003(9)
C15 0.0215(9) 0.0332(11) 0.0244(10) -0.0076(8) 0.0031(8) -0.0031(8)
C16 0.0236(10) 0.0450(13) 0.0338(12) -0.0180(10) 0.0056(9) -0.0081(9)
C17 0.0308(11) 0.0331(11) 0.0500(14) -0.0237(10) 0.0182(10) -0.0110(9)
C18 0.0335(11) 0.0225(10) 0.0550(15) -0.0078(9) 0.0189(10) -0.0024(8)
C19 0.0242(10) 0.0243(9) 0.0342(11) -0.0037(8) 0.0088(8) 0.0001(8)
C20 0.0177(8) 0.0240(9) 0.0235(9) -0.0041(7) 0.0060(7) -0.0016(7)
C21 0.0438(12) 0.0333(11) 0.0196(9) 0.0007(8) 0.0010(9) -0.0095(10)
C22 0.0297(10) 0.0238(9) 0.0264(10) 0.0038(8) 0.0042(8) 0.0006(8)
C23 0.0305(11) 0.0362(12) 0.0411(13) 0.0060(10) 0.0020(9) -0.0035(9)
C24 0.0506(14) 0.0400(13) 0.0327(12) 0.0070(10) 0.0118(11) -0.0034(11)
C25 0.0475(14) 0.0291(12) 0.0565(16) 0.0114(11) 0.0233(12) 0.0076(10)
C26 0.0252(10) 0.0211(9) 0.0294(10) 0.0011(8) 0.0035(8) 0.0027(7)
C31 0.0418(13) 0.0370(13) 0.0518(15) -0.0103(11) -0.0154(11) -0.0025(11)
C35 0.0433(15) 0.088(2) 0.0592(18) -0.0348(17) 0.0280(13) -0.0141(15)
C36 0.0396(13) 0.0419(14) 0.0693(18) -0.0103(13) 0.0245(13) -0.0045(11)
C37 0.0273(12) 0.0355(13) 0.100(2) 0.0148(14) 0.0156(13) 0.0066(10)
C38 0.0261(11) 0.0427(13) 0.0519(15) 0.0077(11) 0.0011(10) 0.0043(9)
C27 0.030(3) 0.030(3) 0.036(5) 0.008(4) 0.014(3) -0.0025(18)
C28 0.054(4) 0.016(3) 0.049(6) 0.008(2) 0.022(4) 0.001(2)
C29 0.031(3) 0.047(3) 0.076(6) 0.012(4) 0.005(3) -0.014(2)
C30 0.062(4) 0.028(2) 0.049(4) 0.005(3) 0.037(3) 0.004(2)
C32A 0.050(4) 0.045(4) 0.055(5) -0.014(4) -0.014(3) -0.012(3)
C33A 0.071(6) 0.040(3) 0.048(4) -0.022(3) -0.012(3) 0.004(3)
C34 0.075(8) 0.022(6) 0.044(7) -0.014(5) -0.015(6) -0.006(5)
C27A 0.058(10) 0.021(5) 0.035(10) 0.010(6) 0.026(7) 0.013(5)
C28A 0.074(15) 0.066(12) 0.043(10) 0.017(7) 0.022(10) 0.005(8)
C29A 0.028(4) 0.036(5) 0.077(11) 0.007(6) 0.004(6) -0.011(3)
C30A 0.106(15) 0.039(6) 0.059(10) 0.009(6) 0.050(10) 0.009(7)
C32 0.057(5) 0.041(4) 0.034(5) -0.002(4) -0.012(4) -0.010(3)
C33 0.066(7) 0.030(4) 0.058(7) -0.009(4) -0.016(5) -0.014(4)
C34A 0.046(7) 0.036(9) 0.041(8) -0.003(6) -0.006(6) 0.013(6)
Mg2 0.0219(3) 0.0342(4) 0.0256(3) -0.0024(3) 0.0031(3) 0.0003(3)
O3 0.0265(8) 0.0553(11) 0.0396(9) 0.0059(8) 0.0036(7) 0.0099(7)
N3 0.0229(8) 0.0255(8) 0.0182(7) -0.0011(6) -0.0001(6) 0.0036(6)
N4 0.026(3) 0.026(3) 0.0144(18) -0.0009(18) 0.0050(18) 0.000(2)
C39 0.0194(9) 0.0238(9) 0.0224(9) -0.0007(7) 0.0023(7) 0.0047(7)
C40 0.0336(11) 0.0276(10) 0.0231(10) 0.0026(8) 0.0064(8) 0.0031(8)
C41 0.0365(11) 0.0247(10) 0.0351(11) 0.0048(8) 0.0114(9) -0.0016(8)
C42 0.0241(9) 0.0241(9) 0.0328(11) -0.0013(8) 0.0060(8) -0.0012(8)
C43 0.0333(11) 0.0281(11) 0.0445(13) -0.0038(9) 0.0068(10) -0.0091(9)
C44 0.0342(12) 0.0358(12) 0.0407(13) -0.0124(10) 0.0003(10) -0.0117(9)
C45 0.0332(11) 0.0384(12) 0.0287(11) -0.0055(9) -0.0029(9) -0.0051(9)
C46 0.0264(10) 0.0298(10) 0.0260(10) -0.0011(8) -0.0010(8) -0.0028(8)
C47 0.0184(9) 0.0242(9) 0.0256(10) -0.0005(7) 0.0014(7) 0.0010(7)
C48 0.0181(8) 0.0214(9) 0.0222(9) 0.0001(7) 0.0017(7) 0.0006(7)
C49 0.020(3) 0.019(3) 0.017(3) -0.003(2) 0.001(3) -0.005(2)
C50 0.025(4) 0.020(2) 0.017(3) -0.0027(17) -0.004(2) 0.000(2)
C51 0.024(2) 0.027(3) 0.020(3) 0.000(2) -0.003(2) 0.0016(19)
C52 0.025(2) 0.034(3) 0.027(3) -0.003(2) -0.004(2) 0.0021(19)
C53 0.025(3) 0.031(3) 0.030(3) -0.004(2) -0.007(2) 0.009(2)
C54 0.035(4) 0.024(2) 0.024(3) -0.0002(17) -0.001(3) 0.002(3)
C55 0.028(3) 0.025(2) 0.017(2) -0.0043(15) 0.000(2) -0.003(2)
C56 0.032(4) 0.0212(19) 0.0222(19) 0.0026(14) -0.005(3) -0.004(3)
C57 0.030(4) 0.027(3) 0.020(3) 0.0024(19) 0.000(3) -0.007(3)
C58 0.023(3) 0.023(2) 0.014(3) -0.0036(19) -0.003(2) -0.001(2)
C59 0.0287(9) 0.0270(10) 0.0190(9) 0.0005(8) 0.0002(7) 0.0066(8)
C60 0.0231(9) 0.0285(10) 0.0213(9) -0.0013(7) 0.0042(7) 0.0041(8)
C61 0.0252(10) 0.0410(12) 0.0357(12) -0.0086(10) 0.0050(9) 0.0041(9)
C62 0.0408(12) 0.0382(12) 0.0248(11) -0.0047(9) 0.0087(9) 0.0060(10)
C63 0.0335(11) 0.0274(10) 0.0386(12) -0.0001(9) 0.0116(9) 0.0048(9)
C64 0.0365(12) 0.0436(13) 0.0348(12) -0.0117(10) 0.0144(9) -0.0120(10)
C65 0.0454(13) 0.0449(13) 0.0356(12) -0.0140(10) 0.0166(10) -0.0105(11)
C66 0.085(2) 0.0478(16) 0.0519(17) -0.0076(13) 0.0256(16) 0.0042(15)
C67 0.0483(15) 0.071(2) 0.0518(16) -0.0251(15) 0.0244(13) -0.0088(14)
C68 0.0501(15) 0.0510(15) 0.0392(13) -0.0202(11) 0.0168(11) -0.0132(12)
O4 0.027(5) 0.049(5) 0.051(9) -0.014(4) 0.003(5) -0.005(4)
C69 0.0360(19) 0.042(2) 0.060(3) 0.0149(19) 0.0141(19) 0.0070(15)
C70 0.046(2) 0.042(2) 0.062(3) 0.0077(18) 0.0127(19) 0.0172(18)
C71 0.029(2) 0.053(3) 0.054(2) 0.009(2) 0.0101(18) 0.012(2)
C72 0.0251(19) 0.086(3) 0.042(2) 0.021(3) 0.0102(19) 0.0127(19)
C73 0.030(3) 0.075(7) 0.036(6) -0.010(5) -0.003(4) -0.010(3)
C74 0.054(7) 0.061(8) 0.043(6) -0.019(5) 0.016(5) -0.027(5)
C75 0.076(7) 0.049(5) 0.052(6) -0.018(4) 0.025(5) -0.033(5)
C76A 0.047(6) 0.061(8) 0.038(7) -0.017(5) 0.013(5) -0.010(4)
O4A 0.025(5) 0.036(4) 0.025(3) -0.004(3) -0.007(2) -0.008(4)
C69A 0.054(6) 0.066(7) 0.058(7) 0.026(6) 0.007(6) -0.005(5)
C70A 0.083(8) 0.065(7) 0.080(9) 0.033(6) -0.008(7) 0.018(6)
C71A 0.050(9) 0.071(10) 0.087(9) 0.001(9) -0.006(8) 0.028(8)
C72A 0.033(6) 0.073(8) 0.099(10) -0.015(9) -0.020(8) 0.010(5)
C73A 0.039(4) 0.058(6) 0.022(5) -0.010(4) -0.012(4) 0.000(4)
C74A 0.041(6) 0.034(5) 0.051(6) -0.014(4) 0.002(4) -0.014(4)
C75A 0.060(6) 0.048(5) 0.044(4) -0.003(3) 0.003(4) -0.022(4)
C76 0.050(7) 0.025(4) 0.042(6) 0.007(3) 0.007(5) -0.015(4)
C58A 0.030(6) 0.020(5) 0.021(5) -0.001(4) -0.003(5) -0.011(5)
C57A 0.027(5) 0.025(4) 0.023(4) 0.000(3) -0.002(5) -0.001(4)
C56A 0.029(5) 0.020(3) 0.025(3) -0.001(3) 0.001(5) -0.005(5)
C55A 0.023(5) 0.020(3) 0.018(4) 0.001(3) -0.001(4) 0.002(4)
C54A 0.031(5) 0.025(4) 0.024(4) 0.000(3) -0.007(4) 0.003(4)
C53A 0.027(6) 0.033(4) 0.035(5) -0.002(4) -0.002(4) 0.004(5)
C52A 0.026(4) 0.035(5) 0.036(6) -0.002(4) -0.004(4) 0.002(4)
C51A 0.033(5) 0.029(4) 0.025(6) 0.005(4) -0.006(4) -0.001(4)
C50A 0.023(5) 0.026(4) 0.018(5) -0.002(3) -0.003(4) -0.005(4)
C49A 0.027(6) 0.022(5) 0.020(5) 0.001(4) -0.009(5) 0.004(4)
N4A 0.021(4) 0.026(5) 0.041(6) -0.001(4) 0.003(4) -0.001(3)

loop_
_atom_type_symbol
_atom_type_description
_atom_type_scat_dispersion_real
_atom_type_scat_dispersion_imag
_atom_type_scat_source
C C 0.0181 0.0091 'International Tables Vol C Tables 4.2.6.8 and 6.1.1.4'
H H 0.0000 0.0000 'International Tables Vol C Tables 4.2.6.8 and 6.1.1.4'
Mg Mg 0.1719 0.1771 'International Tables Vol C Tables 4.2.6.8 and 6.1.1.4'
N N 0.0311 0.0180 'International Tables Vol C Tables 4.2.6.8 and 6.1.1.4'
O O 0.0492 0.0322 'International Tables Vol C Tables 4.2.6.8 and 6.1.1.4'

loop_
_exptl_crystal_face_index_h
_exptl_crystal_face_index_k
_exptl_crystal_face_index_l
_exptl_crystal_face_perp_dist
6 5 -3 0.0651
5 -5 5 0.0857
-5 -1 10 0.0693
-2 -2 12 0.0473
-5 -2 -6 0.0626
-2 -2 -11 0.0286
1 2 11 0.0360
4 3 7 0.0521
0 0 -12 0.0047
-1 1 -12 0.0086
-6 -3 4 0.0879
0 0 12 0.0399
2 -1 11 0.0493
4 3 -11 0.0362
-3 3 11 0.0599
6 -2 -2 0.0789
4 -3 -11 0.0522
-1 -2 -11 0.0253
1 -3 11 0.0581
-4 -8 6 0.1046
-3 -5 11 0.0734
-2 0 12 0.0502
-6 1 -3 0.0782
-5 -8 3 0.0999
-5 8 0 0.1073
5 -5 -8 0.0705
6 -6 -1 0.0903

loop_
_geom_angle_atom_site_label_1
_geom_angle_atom_site_label_2
_geom_angle_atom_site_label_3
_geom_angle
_geom_angle_site_symmetry_1
_geom_angle_site_symmetry_3
_geom_angle_publ_flag
O2 Mg1 O1 98.74(7) . . ?
N1 Mg1 O1 104.03(7) . . ?
N1 Mg1 O2 113.01(8) . . ?
N1 Mg1 N2 118.29(7) . . ?
N2 Mg1 O1 117.33(7) . . ?
N2 Mg1 O2 103.95(7) . . ?
C31 O1 Mg1 119.37(13) . . ?
C31 O1 C34 110.7(6) . . ?
C34 O1 Mg1 128.4(6) . . ?
C34A O1 Mg1 132.6(8) . . ?
C34A O1 C31 106.6(7) . . ?
C35 O2 Mg1 124.56(17) . . ?
C38 O2 Mg1 121.62(14) . . ?
C38 O2 C35 110.53(19) . . ?
C1 N1 Mg1 107.60(13) . . ?
C1 N1 C21 121.06(18) . . ?
C21 N1 Mg1 123.20(15) . . ?
C12 N2 Mg1 104.77(12) . . ?
C12 N2 C26 120.40(16) . . ?
C26 N2 Mg1 124.32(13) . . ?
N1 C1 C2 124.19(19) . . ?
N1 C1 C10 118.60(17) . . ?
C10 C1 C2 117.1(2) . . ?
C1 C2 H2 119.0 . . ?
C3 C2 C1 122.1(2) . . ?
C3 C2 H2 119.0 . . ?
C2 C3 H3 119.3 . . ?
C2 C3 C4 121.46(19) . . ?
C4 C3 H3 119.3 . . ?
C3 C4 C5 122.8(2) . . ?
C3 C4 C9 117.9(2) . . ?
C5 C4 C9 119.3(2) . . ?
C4 C5 H5 119.3 . . ?
C6 C5 C4 121.5(2) . . ?
C6 C5 H5 119.3 . . ?
C5 C6 H6 120.1 . . ?
C5 C6 C7 119.8(2) . . ?
C7 C6 H6 120.1 . . ?
C6 C7 H7 119.8 . . ?
C8 C7 C6 120.5(3) . . ?
C8 C7 H7 119.8 . . ?
C7 C8 H8 119.1 . . ?
C7 C8 C9 121.8(2) . . ?
C9 C8 H8 119.1 . . ?
C8 C9 C4 117.15(19) . . ?
C10 C9 C4 120.5(2) . . ?
C10 C9 C8 122.39(18) . . ?
C1 C10 C9 120.72(17) . . ?
C1 C10 C11 121.85(17) . . ?
C9 C10 C11 116.89(17) . . ?
C12 C11 C10 122.96(16) . . ?
C12 C11 C20 120.72(16) . . ?
C20 C11 C10 116.16(16) . . ?
N2 C12 C11 119.34(16) . . ?
N2 C12 C13 123.77(17) . . ?
C11 C12 C13 116.73(17) . . ?
C12 C13 H13 118.9 . . ?
C14 C13 C12 122.20(19) . . ?
C14 C13 H13 118.9 . . ?
C13 C14 H14 119.2 . . ?
C13 C14 C15 121.69(18) . . ?
C15 C14 H14 119.2 . . ?
C14 C15 C16 122.37(19) . . ?
C14 C15 C20 117.45(18) . . ?
C16 C15 C20 120.2(2) . . ?
C15 C16 H16 119.3 . . ?
C17 C16 C15 121.4(2) . . ?
C17 C16 H16 119.3 . . ?
C16 C17 H17 120.5 . . ?
C16 C17 C18 119.03(19) . . ?
C18 C17 H17 120.5 . . ?
C17 C18 H18 119.6 . . ?
C19 C18 C17 120.9(2) . . ?
C19 C18 H18 119.6 . . ?
C18 C19 H19 119.2 . . ?
C18 C19 C20 121.7(2) . . ?
C20 C19 H19 119.2 . . ?
C11 C20 C15 120.80(18) . . ?
C11 C20 C19 122.64(17) . . ?
C19 C20 C15 116.57(18) . . ?
N1 C21 H21A 108.5 . . ?
N1 C21 H21B 108.5 . . ?
N1 C21 C22 115.26(17) . . ?
H21A C21 H21B 107.5 . . ?
C22 C21 H21A 108.5 . . ?
C22 C21 H21B 108.5 . . ?
C23 C22 C21 110.17(18) . . ?
C23 C22 C24 109.18(19) . . ?
C24 C22 C21 108.15(18) . . ?
C25 C22 C21 110.39(19) . . ?
C25 C22 C23 109.4(2) . . ?
C25 C22 C24 109.47(19) . . ?
C22 C23 H23A 109.5 . . ?
C22 C23 H23B 109.5 . . ?
C22 C23 H23C 109.5 . . ?
H23A C23 H23B 109.5 . . ?
H23A C23 H23C 109.5 . . ?
H23B C23 H23C 109.5 . . ?
C22 C24 H24A 109.5 . . ?
C22 C24 H24B 109.5 . . ?
C22 C24 H24C 109.5 . . ?
H24A C24 H24B 109.5 . . ?
H24A C24 H24C 109.5 . . ?
H24B C24 H24C 109.5 . . ?
C22 C25 H25A 109.5 . . ?
C22 C25 H25B 109.5 . . ?
C22 C25 H25C 109.5 . . ?
H25A C25 H25B 109.5 . . ?
H25A C25 H25C 109.5 . . ?
H25B C25 H25C 109.5 . . ?
N2 C26 H26A 108.5 . . ?
N2 C26 H26B 108.5 . . ?
N2 C26 H26C 109.1 . . ?
N2 C26 H26D 109.1 . . ?
N2 C26 C27 115.2(6) . . ?
N2 C26 C27A 112.5(10) . . ?
H26A C26 H26B 107.5 . . ?
H26C C26 H26D 107.8 . . ?
C27 C26 H26A 108.5 . . ?
C27 C26 H26B 108.5 . . ?
C27A C26 H26C 109.1 . . ?
C27A C26 H26D 109.1 . . ?
O1 C31 H31A 111.3 . . ?
O1 C31 H31B 111.3 . . ?
O1 C31 H31C 110.0 . . ?
O1 C31 H31D 110.0 . . ?
O1 C31 C32A 102.1(4) . . ?
O1 C31 C32 108.6(4) . . ?
H31A C31 H31B 109.2 . . ?
H31C C31 H31D 108.4 . . ?
C32A C31 H31A 111.3 . . ?
C32A C31 H31B 111.3 . . ?
C32 C31 H31C 110.0 . . ?
C32 C31 H31D 110.0 . . ?
O2 C35 H35A 110.8 . . ?
O2 C35 H35B 110.8 . . ?
O2 C35 C36 104.9(2) . . ?
H35A C35 H35B 108.8 . . ?
C36 C35 H35A 110.8 . . ?
C36 C35 H35B 110.8 . . ?
C35 C36 H36A 111.2 . . ?
C35 C36 H36B 111.2 . . ?
C35 C36 C37 102.7(2) . . ?
H36A C36 H36B 109.1 . . ?
C37 C36 H36A 111.2 . . ?
C37 C36 H36B 111.2 . . ?
C36 C37 H37A 111.2 . . ?
C36 C37 H37B 111.2 . . ?
C36 C37 C38 103.0(2) . . ?
H37A C37 H37B 109.1 . . ?
C38 C37 H37A 111.2 . . ?
C38 C37 H37B 111.2 . . ?
O2 C38 C37 104.6(2) . . ?
O2 C38 H38A 110.8 . . ?
O2 C38 H38B 110.8 . . ?
C37 C38 H38A 110.8 . . ?
C37 C38 H38B 110.8 . . ?
H38A C38 H38B 108.9 . . ?
C28 C27 C26 107.3(10) . . ?
C29 C27 C26 108.1(7) . . ?
C29 C27 C28 110.2(10) . . ?
C29 C27 C30 110.3(9) . . ?
C30 C27 C26 109.7(8) . . ?
C30 C27 C28 111.2(9) . . ?
C27 C28 H28A 109.5 . . ?
C27 C28 H28B 109.5 . . ?
C27 C28 H28C 109.5 . . ?
H28A C28 H28B 109.5 . . ?
H28A C28 H28C 109.5 . . ?
H28B C28 H28C 109.5 . . ?
C27 C29 H29A 109.5 . . ?
C27 C29 H29B 109.5 . . ?
C27 C29 H29C 109.5 . . ?
H29A C29 H29B 109.5 . . ?
H29A C29 H29C 109.5 . . ?
H29B C29 H29C 109.5 . . ?
C27 C30 H30A 109.5 . . ?
C27 C30 H30B 109.5 . . ?
C27 C30 H30C 109.5 . . ?
H30A C30 H30B 109.5 . . ?
H30A C30 H30C 109.5 . . ?
H30B C30 H30C 109.5 . . ?
C31 C32A H32A 111.0 . . ?
C31 C32A H32B 111.0 . . ?
H32A C32A H32B 109.0 . . ?
C33A C32A C31 103.8(7) . . ?
C33A C32A H32A 111.0 . . ?
C33A C32A H32B 111.0 . . ?
C32A C33A H33A 111.4 . . ?
C32A C33A H33B 111.4 . . ?
C32A C33A C34 101.8(9) . . ?
H33A C33A H33B 109.3 . . ?
C34 C33A H33A 111.4 . . ?
C34 C33A H33B 111.4 . . ?
O1 C34 C33A 104.7(10) . . ?
O1 C34 H34A 110.8 . . ?
O1 C34 H34B 110.8 . . ?
C33A C34 H34A 110.8 . . ?
C33A C34 H34B 110.8 . . ?
H34A C34 H34B 108.9 . . ?
C26 C27A C29A 110.8(12) . . ?
C28A C27A C26 109(2) . . ?
C28A C27A C29A 109(2) . . ?
C30A C27A C26 110.2(16) . . ?
C30A C27A C28A 106.7(18) . . ?
C30A C27A C29A 110.7(16) . . ?
C27A C28A H28D 109.5 . . ?
C27A C28A H28E 109.5 . . ?
C27A C28A H28F 109.5 . . ?
H28D C28A H28E 109.5 . . ?
H28D C28A H28F 109.5 . . ?
H28E C28A H28F 109.5 . . ?
C27A C29A H29D 109.5 . . ?
C27A C29A H29E 109.5 . . ?
C27A C29A H29F 109.5 . . ?
H29D C29A H29E 109.5 . . ?
H29D C29A H29F 109.5 . . ?
H29E C29A H29F 109.5 . . ?
C27A C30A H30D 109.5 . . ?
C27A C30A H30E 109.5 . . ?
C27A C30A H30F 109.5 . . ?
H30D C30A H30E 109.5 . . ?
H30D C30A H30F 109.5 . . ?
H30E C30A H30F 109.5 . . ?
C31 C32 H32C 111.9 . . ?
C31 C32 H32D 111.9 . . ?
C31 C32 C33 99.4(8) . . ?
H32C C32 H32D 109.6 . . ?
C33 C32 H32C 111.9 . . ?
C33 C32 H32D 111.9 . . ?
C32 C33 H33C 111.0 . . ?
C32 C33 H33D 111.0 . . ?
C32 C33 C34A 103.8(12) . . ?
H33C C33 H33D 109.0 . . ?
C34A C33 H33C 111.0 . . ?
C34A C33 H33D 111.0 . . ?
O1 C34A C33 103.9(11) . . ?
O1 C34A H34C 111.0 . . ?
O1 C34A H34D 111.0 . . ?
C33 C34A H34C 111.0 . . ?
C33 C34A H34D 111.0 . . ?
H34C C34A H34D 109.0 . . ?
O3 Mg2 O4A 99.9(7) . . ?
N3 Mg2 O3 107.35(7) . . ?
N3 Mg2 N4 117.2(3) . . ?
N3 Mg2 O4 115.6(9) . . ?
N3 Mg2 O4A 115.9(10) . . ?
N4 Mg2 O3 114.6(3) . . ?
N4 Mg2 O4 106.3(8) . . ?
O4 Mg2 O3 93.5(7) . . ?
N4A Mg2 O3 108.0(7) . . ?
N4A Mg2 N3 119.5(6) . . ?
N4A Mg2 O4A 104.3(10) . . ?
C69 O3 Mg2 120.68(19) . . ?
C69 O3 C72 110.2(3) . . ?
C72 O3 Mg2 129.0(2) . . ?
C69A O3 Mg2 113.5(5) . . ?
C72A O3 Mg2 139.6(7) . . ?
C72A O3 C69A 106.7(9) . . ?
C39 N3 Mg2 108.57(12) . . ?
C39 N3 C59 119.88(17) . . ?
C59 N3 Mg2 124.62(13) . . ?
C58 N4 Mg2 107.4(7) . . ?
C58 N4 C64 124.6(8) . . ?
C64 N4 Mg2 117.8(6) . . ?
N3 C39 C40 123.73(17) . . ?
N3 C39 C48 119.27(17) . . ?
C48 C39 C40 116.92(17) . . ?
C39 C40 H40 118.8 . . ?
C41 C40 C39 122.44(19) . . ?
C41 C40 H40 118.8 . . ?
C40 C41 H41 119.4 . . ?
C40 C41 C42 121.1(2) . . ?
C42 C41 H41 119.4 . . ?
C41 C42 C43 122.1(2) . . ?
C41 C42 C47 117.99(18) . . ?
C43 C42 C47 119.9(2) . . ?
C42 C43 H43 119.4 . . ?
C44 C43 C42 121.2(2) . . ?
C44 C43 H43 119.4 . . ?
C43 C44 H44 120.1 . . ?
C43 C44 C45 119.8(2) . . ?
C45 C44 H44 120.1 . . ?
C44 C45 H45 119.8 . . ?
C46 C45 C44 120.4(2) . . ?
C46 C45 H45 119.8 . . ?
C45 C46 H46 119.1 . . ?
C45 C46 C47 121.8(2) . . ?
C47 C46 H46 119.1 . . ?
C42 C47 C48 120.58(18) . . ?
C46 C47 C42 116.95(18) . . ?
C46 C47 C48 122.47(18) . . ?
C39 C48 C47 120.37(17) . . ?
C39 C48 C49 123.5(8) . . ?
C39 C48 C49A 122.2(15) . . ?
C47 C48 C49 115.7(8) . . ?
C47 C48 C49A 117.4(15) . . ?
C50 C49 C48 116.4(8) . . ?
C58 C49 C48 121.8(10) . . ?
C58 C49 C50 121.4(9) . . ?
C49 C50 C55 120.3(8) . . ?
C51 C50 C49 122.5(9) . . ?
C51 C50 C55 117.2(8) . . ?
C50 C51 H51 119.5 . . ?
C52 C51 C50 120.9(7) . . ?
C52 C51 H51 119.5 . . ?
C51 C52 H52 119.5 . . ?
C51 C52 C53 121.1(6) . . ?
C53 C52 H52 119.5 . . ?
C52 C53 H53 120.5 . . ?
C54 C53 C52 119.1(6) . . ?
C54 C53 H53 120.5 . . ?
C53 C54 H54 119.4 . . ?
C53 C54 C55 121.1(6) . . ?
C55 C54 H54 119.4 . . ?
C54 C55 C50 120.6(7) . . ?
C56 C55 C50 117.5(7) . . ?
C56 C55 C54 121.8(7) . . ?
C55 C56 H56 119.1 . . ?
C57 C56 C55 121.9(8) . . ?
C57 C56 H56 119.1 . . ?
C56 C57 H57 118.8 . . ?
C56 C57 C58 122.3(9) . . ?
C58 C57 H57 118.8 . . ?
N4 C58 C49 119.2(11) . . ?
N4 C58 C57 124.6(10) . . ?
C49 C58 C57 116.0(8) . . ?
N3 C59 H59A 108.5 . . ?
N3 C59 H59B 108.5 . . ?
N3 C59 C60 115.13(15) . . ?
H59A C59 H59B 107.5 . . ?
C60 C59 H59A 108.5 . . ?
C60 C59 H59B 108.5 . . ?
C61 C60 C59 110.21(17) . . ?
C61 C60 C62 109.50(18) . . ?
C62 C60 C59 108.28(16) . . ?
C63 C60 C59 109.12(17) . . ?
C63 C60 C61 109.76(18) . . ?
C63 C60 C62 109.96(18) . . ?
C60 C61 H61A 109.5 . . ?
C60 C61 H61B 109.5 . . ?
C60 C61 H61C 109.5 . . ?
H61A C61 H61B 109.5 . . ?
H61A C61 H61C 109.5 . . ?
H61B C61 H61C 109.5 . . ?
C60 C62 H62A 109.5 . . ?
C60 C62 H62B 109.5 . . ?
C60 C62 H62C 109.5 . . ?
H62A C62 H62B 109.5 . . ?
H62A C62 H62C 109.5 . . ?
H62B C62 H62C 109.5 . . ?
C60 C63 H63A 109.5 . . ?
C60 C63 H63B 109.5 . . ?
C60 C63 H63C 109.5 . . ?
H63A C63 H63B 109.5 . . ?
H63A C63 H63C 109.5 . . ?
H63B C63 H63C 109.5 . . ?
N4 C64 H64A 108.3 . . ?
N4 C64 H64B 108.3 . . ?
N4 C64 C65 116.1(5) . . ?
H64C C64 H64D 107.7 . . ?
H64A C64 H64B 107.4 . . ?
C65 C64 H64C 108.9 . . ?
C65 C64 H64D 108.9 . . ?
C65 C64 H64A 108.3 . . ?
C65 C64 H64B 108.3 . . ?
N4A C64 H64C 108.9 . . ?
N4A C64 H64D 108.9 . . ?
N4A C64 C65 113.4(9) . . ?
C66 C65 C64 109.6(2) . . ?
C66 C65 C67 110.7(3) . . ?
C66 C65 C68 109.7(2) . . ?
C67 C65 C64 107.3(2) . . ?
C68 C65 C64 110.0(2) . . ?
C68 C65 C67 109.5(2) . . ?
C65 C66 H66A 109.5 . . ?
C65 C66 H66B 109.5 . . ?
C65 C66 H66C 109.5 . . ?
H66A C66 H66B 109.5 . . ?
H66A C66 H66C 109.5 . . ?
H66B C66 H66C 109.5 . . ?
C65 C67 H67A 109.5 . . ?
C65 C67 H67B 109.5 . . ?
C65 C67 H67C 109.5 . . ?
H67A C67 H67B 109.5 . . ?
H67A C67 H67C 109.5 . . ?
H67B C67 H67C 109.5 . . ?
C65 C68 H68A 109.5 . . ?
C65 C68 H68B 109.5 . . ?
C65 C68 H68C 109.5 . . ?
H68A C68 H68B 109.5 . . ?
H68A C68 H68C 109.5 . . ?
H68B C68 H68C 109.5 . . ?
C73 O4 Mg2 128.3(12) . . ?
C76A O4 Mg2 117.0(11) . . ?
C76A O4 C73 112.1(13) . . ?
O3 C69 H69A 110.2 . . ?
O3 C69 H69B 110.2 . . ?
O3 C69 C70 107.7(3) . . ?
H69A C69 H69B 108.5 . . ?
C70 C69 H69A 110.2 . . ?
C70 C69 H69B 110.2 . . ?
C69 C70 H70A 111.4 . . ?
C69 C70 H70B 111.4 . . ?
C69 C70 C71 102.1(4) . . ?
H70A C70 H70B 109.2 . . ?
C71 C70 H70A 111.4 . . ?
C71 C70 H70B 111.4 . . ?
C70 C71 H71A 111.0 . . ?
C70 C71 H71B 111.0 . . ?
H71A C71 H71B 109.0 . . ?
C72 C71 C70 103.6(5) . . ?
C72 C71 H71A 111.0 . . ?
C72 C71 H71B 111.0 . . ?
O3 C72 C71 103.2(4) . . ?
O3 C72 H72A 111.1 . . ?
O3 C72 H72B 111.1 . . ?
C71 C72 H72A 111.1 . . ?
C71 C72 H72B 111.1 . . ?
H72A C72 H72B 109.1 . . ?
O4 C73 H73A 111.1 . . ?
O4 C73 H73B 111.1 . . ?
O4 C73 C74 103.2(12) . . ?
H73A C73 H73B 109.1 . . ?
C74 C73 H73A 111.1 . . ?
C74 C73 H73B 111.1 . . ?
C73 C74 H74A 110.6 . . ?
C73 C74 H74B 110.6 . . ?
C73 C74 C75 105.5(12) . . ?
H74A C74 H74B 108.8 . . ?
C75 C74 H74A 110.6 . . ?
C75 C74 H74B 110.6 . . ?
C74 C75 H75A 111.2 . . ?
C74 C75 H75B 111.2 . . ?
C74 C75 C76A 102.8(11) . . ?
H75A C75 H75B 109.1 . . ?
C76A C75 H75A 111.2 . . ?
C76A C75 H75B 111.2 . . ?
O4 C76A C75 101.7(12) . . ?
O4 C76A H76A 111.4 . . ?
O4 C76A H76B 111.4 . . ?
C75 C76A H76A 111.4 . . ?
C75 C76A H76B 111.4 . . ?
H76A C76A H76B 109.3 . . ?
C73A O4A Mg2 131.8(12) . . ?
C73A O4A C76 107.0(12) . . ?
C76 O4A Mg2 120.3(11) . . ?
O3 C69A H69C 111.4 . . ?
O3 C69A H69D 111.4 . . ?
O3 C69A C70A 101.8(9) . . ?
H69C C69A H69D 109.3 . . ?
C70A C69A H69C 111.4 . . ?
C70A C69A H69D 111.4 . . ?
C69A C70A H70C 111.0 . . ?
C69A C70A H70D 111.0 . . ?
H70C C70A H70D 109.0 . . ?
C71A C70A C69A 104.0(15) . . ?
C71A C70A H70C 111.0 . . ?
C71A C70A H70D 111.0 . . ?
C70A C71A H71C 111.4 . . ?
C70A C71A H71D 111.4 . . ?
C70A C71A C72A 101.6(14) . . ?
H71C C71A H71D 109.3 . . ?
C72A C71A H71C 111.4 . . ?
C72A C71A H71D 111.4 . . ?
O3 C72A C71A 106.5(13) . . ?
O3 C72A H72C 110.4 . . ?
O3 C72A H72D 110.4 . . ?
C71A C72A H72C 110.4 . . ?
C71A C72A H72D 110.4 . . ?
H72C C72A H72D 108.6 . . ?
O4A C73A H73C 110.4 . . ?
O4A C73A H73D 110.4 . . ?
O4A C73A C74A 106.6(13) . . ?
H73C C73A H73D 108.6 . . ?
C74A C73A H73C 110.4 . . ?
C74A C73A H73D 110.4 . . ?
C73A C74A H74C 111.6 . . ?
C73A C74A H74D 111.6 . . ?
H74C C74A H74D 109.4 . . ?
C75A C74A C73A 100.9(12) . . ?
C75A C74A H74C 111.6 . . ?
C75A C74A H74D 111.6 . . ?
C74A C75A H75C 111.0 . . ?
C74A C75A H75D 111.0 . . ?
C74A C75A C76 104.0(11) . . ?
H75C C75A H75D 109.0 . . ?
C76 C75A H75C 111.0 . . ?
C76 C75A H75D 111.0 . . ?
O4A C76 C75A 107.3(14) . . ?
O4A C76 H76C 110.3 . . ?
O4A C76 H76D 110.3 . . ?
C75A C76 H76C 110.3 . . ?
C75A C76 H76D 110.3 . . ?
H76C C76 H76D 108.5 . . ?
C49A C58A C57A 115.8(17) . . ?
N4A C58A C57A 125.1(18) . . ?
N4A C58A C49A 119(2) . . ?
C58A C57A H57A 117.8 . . ?
C56A C57A C58A 124.5(17) . . ?
C56A C57A H57A 117.8 . . ?
C57A C56A H56A 119.5 . . ?
C57A C56A C55A 121.0(15) . . ?
C55A C56A H56A 119.5 . . ?
C56A C55A C54A 122.8(12) . . ?
C56A C55A C50A 117.7(13) . . ?
C54A C55A C50A 119.5(12) . . ?
C55A C54A H54A 119.7 . . ?
C53A C54A C55A 120.7(12) . . ?
C53A C54A H54A 119.7 . . ?
C54A C53A H53A 118.6 . . ?
C54A C53A C52A 122.7(12) . . ?
C52A C53A H53A 118.6 . . ?
C53A C52A H52A 120.9 . . ?
C51A C52A C53A 118.1(12) . . ?
C51A C52A H52A 120.9 . . ?
C52A C51A H51A 118.9 . . ?
C52A C51A C50A 122.2(15) . . ?
C50A C51A H51A 118.9 . . ?
C51A C50A C55A 116.7(15) . . ?
C51A C50A C49A 122.6(17) . . ?
C49A C50A C55A 120.7(16) . . ?
C58A C49A C48 123.2(18) . . ?
C58A C49A C50A 119.8(16) . . ?
C50A C49A C48 116.7(16) . . ?
C64 N4A Mg2 126.2(13) . . ?
C58A N4A Mg2 101.3(15) . . ?
C58A N4A C64 109.9(16) . . ?

loop_
_geom_bond_atom_site_label_1
_geom_bond_atom_site_label_2
_geom_bond_distance
_geom_bond_site_symmetry_2
_geom_bond_publ_flag
Mg1 O1 2.0266(15) . ?
Mg1 O2 2.0167(16) . ?
Mg1 N1 1.9893(18) . ?
Mg1 N2 1.9898(18) . ?
O1 C31 1.463(3) . ?
O1 C34 1.469(10) . ?
O1 C34A 1.453(15) . ?
O2 C35 1.458(3) . ?
O2 C38 1.453(3) . ?
N1 C1 1.369(3) . ?
N1 C21 1.458(3) . ?
N2 C12 1.380(2) . ?
N2 C26 1.453(2) . ?
C1 C2 1.439(3) . ?
C1 C10 1.410(3) . ?
C2 H2 0.9500 . ?
C2 C3 1.363(4) . ?
C3 H3 0.9500 . ?
C3 C4 1.411(4) . ?
C4 C5 1.418(4) . ?
C4 C9 1.432(3) . ?
C5 H5 0.9500 . ?
C5 C6 1.367(4) . ?
C6 H6 0.9500 . ?
C6 C7 1.400(4) . ?
C7 H7 0.9500 . ?
C7 C8 1.374(3) . ?
C8 H8 0.9500 . ?
C8 C9 1.423(3) . ?
C9 C10 1.417(3) . ?
C10 C11 1.502(2) . ?
C11 C12 1.407(3) . ?
C11 C20 1.421(3) . ?
C12 C13 1.436(3) . ?
C13 H13 0.9500 . ?
C13 C14 1.365(3) . ?
C14 H14 0.9500 . ?
C14 C15 1.407(3) . ?
C15 C16 1.416(3) . ?
C15 C20 1.425(3) . ?
C16 H16 0.9500 . ?
C16 C17 1.355(4) . ?
C17 H17 0.9500 . ?
C17 C18 1.415(4) . ?
C18 H18 0.9500 . ?
C18 C19 1.367(3) . ?
C19 H19 0.9500 . ?
C19 C20 1.422(3) . ?
C21 H21A 0.9900 . ?
C21 H21B 0.9900 . ?
C21 C22 1.542(3) . ?
C22 C23 1.520(3) . ?
C22 C24 1.533(3) . ?
C22 C25 1.517(3) . ?
C23 H23A 0.9800 . ?
C23 H23B 0.9800 . ?
C23 H23C 0.9800 . ?
C24 H24A 0.9800 . ?
C24 H24B 0.9800 . ?
C24 H24C 0.9800 . ?
C25 H25A 0.9800 . ?
C25 H25B 0.9800 . ?
C25 H25C 0.9800 . ?
C26 H26A 0.9900 . ?
C26 H26B 0.9900 . ?
C26 H26C 0.9900 . ?
C26 H26D 0.9900 . ?
C26 C27 1.553(8) . ?
C26 C27A 1.531(17) . ?
C31 H31A 0.9900 . ?
C31 H31B 0.9900 . ?
C31 H31C 0.9900 . ?
C31 H31D 0.9900 . ?
C31 C32A 1.525(7) . ?
C31 C32 1.494(9) . ?
C35 H35A 0.9900 . ?
C35 H35B 0.9900 . ?
C35 C36 1.508(4) . ?
C36 H36A 0.9900 . ?
C36 H36B 0.9900 . ?
C36 C37 1.520(4) . ?
C37 H37A 0.9900 . ?
C37 H37B 0.9900 . ?
C37 C38 1.521(4) . ?
C38 H38A 0.9900 . ?
C38 H38B 0.9900 . ?
C27 C28 1.54(2) . ?
C27 C29 1.518(11) . ?
C27 C30 1.522(13) . ?
C28 H28A 0.9800 . ?
C28 H28B 0.9800 . ?
C28 H28C 0.9800 . ?
C29 H29A 0.9800 . ?
C29 H29B 0.9800 . ?
C29 H29C 0.9800 . ?
C30 H30A 0.9800 . ?
C30 H30B 0.9800 . ?
C30 H30C 0.9800 . ?
C32A H32A 0.9900 . ?
C32A H32B 0.9900 . ?
C32A C33A 1.504(11) . ?
C33A H33A 0.9900 . ?
C33A H33B 0.9900 . ?
C33A C34 1.518(13) . ?
C34 H34A 0.9900 . ?
C34 H34B 0.9900 . ?
C27A C28A 1.53(4) . ?
C27A C29A 1.53(2) . ?
C27A C30A 1.51(2) . ?
C28A H28D 0.9800 . ?
C28A H28E 0.9800 . ?
C28A H28F 0.9800 . ?
C29A H29D 0.9800 . ?
C29A H29E 0.9800 . ?
C29A H29F 0.9800 . ?
C30A H30D 0.9800 . ?
C30A H30E 0.9800 . ?
C30A H30F 0.9800 . ?
C32 H32C 0.9900 . ?
C32 H32D 0.9900 . ?
C32 C33 1.496(13) . ?
C33 H33C 0.9900 . ?
C33 H33D 0.9900 . ?
C33 C34A 1.504(16) . ?
C34A H34C 0.9900 . ?
C34A H34D 0.9900 . ?
Mg2 O3 2.0256(18) . ?
Mg2 N3 1.9854(18) . ?
Mg2 N4 2.022(7) . ?
Mg2 O4 2.025(13) . ?
Mg2 O4A 2.051(12) . ?
Mg2 N4A 1.908(16) . ?
O3 C69 1.405(4) . ?
O3 C72 1.484(5) . ?
O3 C69A 1.485(12) . ?
O3 C72A 1.434(12) . ?
N3 C39 1.384(2) . ?
N3 C59 1.450(2) . ?
N4 C58 1.373(9) . ?
N4 C64 1.471(8) . ?
C39 C40 1.438(3) . ?
C39 C48 1.410(3) . ?
C40 H40 0.9500 . ?
C40 C41 1.366(3) . ?
C41 H41 0.9500 . ?
C41 C42 1.411(3) . ?
C42 C43 1.419(3) . ?
C42 C47 1.424(3) . ?
C43 H43 0.9500 . ?
C43 C44 1.361(4) . ?
C44 H44 0.9500 . ?
C44 C45 1.406(4) . ?
C45 H45 0.9500 . ?
C45 C46 1.372(3) . ?
C46 H46 0.9500 . ?
C46 C47 1.423(3) . ?
C47 C48 1.426(3) . ?
C48 C49 1.496(9) . ?
C48 C49A 1.522(17) . ?
C49 C50 1.425(10) . ?
C49 C58 1.412(10) . ?
C50 C51 1.414(12) . ?
C50 C55 1.432(10) . ?
C51 H51 0.9500 . ?
C51 C52 1.379(9) . ?
C52 H52 0.9500 . ?
C52 C53 1.428(8) . ?
C53 H53 0.9500 . ?
C53 C54 1.354(8) . ?
C54 H54 0.9500 . ?
C54 C55 1.413(10) . ?
C55 C56 1.411(8) . ?
C56 H56 0.9500 . ?
C56 C57 1.364(8) . ?
C57 H57 0.9500 . ?
C57 C58 1.451(16) . ?
C59 H59A 0.9900 . ?
C59 H59B 0.9900 . ?
C59 C60 1.546(3) . ?
C60 C61 1.525(3) . ?
C60 C62 1.526(3) . ?
C60 C63 1.525(3) . ?
C61 H61A 0.9800 . ?
C61 H61B 0.9800 . ?
C61 H61C 0.9800 . ?
C62 H62A 0.9800 . ?
C62 H62B 0.9800 . ?
C62 H62C 0.9800 . ?
C63 H63A 0.9800 . ?
C63 H63B 0.9800 . ?
C63 H63C 0.9800 . ?
C64 H64C 0.9900 . ?
C64 H64D 0.9900 . ?
C64 H64A 0.9900 . ?
C64 H64B 0.9900 . ?
C64 C65 1.548(3) . ?
C64 N4A 1.453(16) . ?
C65 C66 1.514(4) . ?
C65 C67 1.534(4) . ?
C65 C68 1.521(4) . ?
C66 H66A 0.9800 . ?
C66 H66B 0.9800 . ?
C66 H66C 0.9800 . ?
C67 H67A 0.9800 . ?
C67 H67B 0.9800 . ?
C67 H67C 0.9800 . ?
C68 H68A 0.9800 . ?
C68 H68B 0.9800 . ?
C68 H68C 0.9800 . ?
O4 C73 1.462(13) . ?
O4 C76A 1.460(14) . ?
C69 H69A 0.9900 . ?
C69 H69B 0.9900 . ?
C69 C70 1.501(5) . ?
C70 H70A 0.9900 . ?
C70 H70B 0.9900 . ?
C70 C71 1.526(7) . ?
C71 H71A 0.9900 . ?
C71 H71B 0.9900 . ?
C71 C72 1.501(7) . ?
C72 H72A 0.9900 . ?
C72 H72B 0.9900 . ?
C73 H73A 0.9900 . ?
C73 H73B 0.9900 . ?
C73 C74 1.474(19) . ?
C74 H74A 0.9900 . ?
C74 H74B 0.9900 . ?
C74 C75 1.496(18) . ?
C75 H75A 0.9900 . ?
C75 H75B 0.9900 . ?
C75 C76A 1.51(2) . ?
C76A H76A 0.9900 . ?
C76A H76B 0.9900 . ?
O4A C73A 1.451(13) . ?
O4A C76 1.474(14) . ?
C69A H69C 0.9900 . ?
C69A H69D 0.9900 . ?
C69A C70A 1.519(16) . ?
C70A H70C 0.9900 . ?
C70A H70D 0.9900 . ?
C70A C71A 1.40(2) . ?
C71A H71C 0.9900 . ?
C71A H71D 0.9900 . ?
C71A C72A 1.536(18) . ?
C72A H72C 0.9900 . ?
C72A H72D 0.9900 . ?
C73A H73C 0.9900 . ?
C73A H73D 0.9900 . ?
C73A C74A 1.540(19) . ?
C74A H74C 0.9900 . ?
C74A H74D 0.9900 . ?
C74A C75A 1.512(19) . ?
C75A H75C 0.9900 . ?
C75A H75D 0.9900 . ?
C75A C76 1.53(2) . ?
C76 H76C 0.9900 . ?
C76 H76D 0.9900 . ?
C58A C57A 1.44(3) . ?
C58A C49A 1.406(18) . ?
C58A N4A 1.366(17) . ?
C57A H57A 0.9500 . ?
C57A C56A 1.345(14) . ?
C56A H56A 0.9500 . ?
C56A C55A 1.389(13) . ?
C55A C54A 1.412(17) . ?
C55A C50A 1.442(17) . ?
C54A H54A 0.9500 . ?
C54A C53A 1.339(13) . ?
C53A H53A 0.9500 . ?
C53A C52A 1.398(14) . ?
C52A H52A 0.9500 . ?
C52A C51A 1.389(17) . ?
C51A H51A 0.9500 . ?
C51A C50A 1.43(2) . ?
C50A C49A 1.436(17) . ?

loop_
_geom_torsion_atom_site_label_1
_geom_torsion_atom_site_label_2
_geom_torsion_atom_site_label_3
_geom_torsion_atom_site_label_4
_geom_torsion
_geom_torsion_site_symmetry_1
_geom_torsion_site_symmetry_2
_geom_torsion_site_symmetry_3
_geom_torsion_site_symmetry_4
_geom_torsion_publ_flag
Mg1 O1 C31 C32A -150.2(5) . . . . ?
Mg1 O1 C31 C32 -175.2(6) . . . . ?
Mg1 O1 C34 C33A 173.8(7) . . . . ?
Mg1 O1 C34A C33 146.8(9) . . . . ?
Mg1 O2 C35 C36 146.80(19) . . . . ?
Mg1 O2 C38 C37 -171.40(15) . . . . ?
Mg1 N1 C1 C2 -126.04(18) . . . . ?
Mg1 N1 C1 C10 50.7(2) . . . . ?
Mg1 N1 C21 C22 -124.58(18) . . . . ?
Mg1 N2 C12 C11 53.19(19) . . . . ?
Mg1 N2 C12 C13 -122.02(19) . . . . ?
Mg1 N2 C26 C27 -129.0(5) . . . . ?
Mg1 N2 C26 C27A -113.3(10) . . . . ?
O1 C31 C32A C33A -35.9(11) . . . . ?
O1 C31 C32 C33 30.1(14) . . . . ?
O2 C35 C36 C37 31.3(3) . . . . ?
N1 C1 C2 C3 172.5(2) . . . . ?
N1 C1 C10 C9 -170.79(17) . . . . ?
N1 C1 C10 C11 17.9(3) . . . . ?
N1 C21 C22 C23 49.8(3) . . . . ?
N1 C21 C22 C24 169.1(2) . . . . ?
N1 C21 C22 C25 -71.2(3) . . . . ?
N2 C12 C13 C14 168.7(2) . . . . ?
N2 C26 C27 C28 179.3(8) . . . . ?
N2 C26 C27 C29 60.4(10) . . . . ?
N2 C26 C27 C30 -59.9(9) . . . . ?
N2 C26 C27A C28A -177.2(17) . . . . ?
N2 C26 C27A C29A 62.6(17) . . . . ?
N2 C26 C27A C30A -60.2(15) . . . . ?
C1 N1 C21 C22 90.7(2) . . . . ?
C1 C2 C3 C4 -0.2(3) . . . . ?
C1 C10 C11 C12 -91.8(2) . . . . ?
C1 C10 C11 C20 92.9(2) . . . . ?
C2 C1 C10 C9 6.2(3) . . . . ?
C2 C1 C10 C11 -165.14(18) . . . . ?
C2 C3 C4 C5 -178.5(2) . . . . ?
C2 C3 C4 C9 2.7(3) . . . . ?
C3 C4 C5 C6 -180.0(2) . . . . ?
C3 C4 C9 C8 178.16(19) . . . . ?
C3 C4 C9 C10 -0.7(3) . . . . ?
C4 C5 C6 C7 1.5(4) . . . . ?
C4 C9 C10 C1 -3.8(3) . . . . ?
C4 C9 C10 C11 167.93(17) . . . . ?
C5 C4 C9 C8 -0.7(3) . . . . ?
C5 C4 C9 C10 -179.57(19) . . . . ?
C5 C6 C7 C8 0.1(4) . . . . ?
C6 C7 C8 C9 -2.1(3) . . . . ?
C7 C8 C9 C4 2.3(3) . . . . ?
C7 C8 C9 C10 -178.85(19) . . . . ?
C8 C9 C10 C1 177.34(18) . . . . ?
C8 C9 C10 C11 -10.9(3) . . . . ?
C9 C4 C5 C6 -1.2(3) . . . . ?
C9 C10 C11 C12 96.6(2) . . . . ?
C9 C10 C11 C20 -78.8(2) . . . . ?
C10 C1 C2 C3 -4.3(3) . . . . ?
C10 C11 C12 N2 15.9(3) . . . . ?
C10 C11 C12 C13 -168.53(19) . . . . ?
C10 C11 C20 C15 173.48(18) . . . . ?
C10 C11 C20 C19 -6.1(3) . . . . ?
C11 C12 C13 C14 -6.6(3) . . . . ?
C12 N2 C26 C27 91.6(6) . . . . ?
C12 N2 C26 C27A 107.3(10) . . . . ?
C12 C11 C20 C15 -2.0(3) . . . . ?
C12 C11 C20 C19 178.39(19) . . . . ?
C12 C13 C14 C15 1.7(4) . . . . ?
C13 C14 C15 C16 -175.3(2) . . . . ?
C13 C14 C15 C20 3.2(3) . . . . ?
C14 C15 C16 C17 179.9(2) . . . . ?
C14 C15 C20 C11 -3.1(3) . . . . ?
C14 C15 C20 C19 176.6(2) . . . . ?
C15 C16 C17 C18 3.1(3) . . . . ?
C16 C15 C20 C11 175.53(19) . . . . ?
C16 C15 C20 C19 -4.8(3) . . . . ?
C16 C17 C18 C19 -4.1(4) . . . . ?
C17 C18 C19 C20 0.5(3) . . . . ?
C18 C19 C20 C11 -176.5(2) . . . . ?
C18 C19 C20 C15 3.9(3) . . . . ?
C20 C11 C12 N2 -168.92(18) . . . . ?
C20 C11 C12 C13 6.6(3) . . . . ?
C20 C15 C16 C17 1.4(3) . . . . ?
C21 N1 C1 C2 23.5(3) . . . . ?
C21 N1 C1 C10 -159.77(17) . . . . ?
C26 N2 C12 C11 -160.63(18) . . . . ?
C26 N2 C12 C13 24.2(3) . . . . ?
C31 O1 C34 C33A 8.1(16) . . . . ?
C31 O1 C34A C33 -19.0(18) . . . . ?
C31 C32A C33A C34 40.9(16) . . . . ?
C31 C32 C33 C34A -41.1(18) . . . . ?
C35 O2 C38 C37 -11.0(3) . . . . ?
C35 C36 C37 C38 -37.7(3) . . . . ?
C36 C37 C38 O2 30.2(3) . . . . ?
C38 O2 C35 C36 -12.9(3) . . . . ?
C32A C33A C34 O1 -30.1(17) . . . . ?
C34 O1 C31 C32A 17.0(11) . . . . ?
C32 C33 C34A O1 38(2) . . . . ?
C34A O1 C31 C32 -7.2(13) . . . . ?
Mg2 O3 C69 C70 -170.9(3) . . . . ?
Mg2 O3 C72 C71 -166.5(3) . . . . ?
Mg2 O3 C69A C70A -153.7(8) . . . . ?
Mg2 O3 C72A C71A 176.9(11) . . . . ?
Mg2 N3 C39 C40 -127.92(17) . . . . ?
Mg2 N3 C39 C48 48.7(2) . . . . ?
Mg2 N3 C59 C60 -113.97(17) . . . . ?
Mg2 N4 C58 C49 50.5(16) . . . . ?
Mg2 N4 C58 C57 -124.3(12) . . . . ?
Mg2 N4 C64 C65 -127.9(6) . . . . ?
Mg2 O4 C73 C74 156(2) . . . . ?
Mg2 O4 C76A C75 178.4(17) . . . . ?
Mg2 O4A C73A C74A 144(2) . . . . ?
Mg2 O4A C76 C75A -168.7(18) . . . . ?
O3 C69 C70 C71 -25.7(5) . . . . ?
O3 C69A C70A C71A -41.6(17) . . . . ?
N3 C39 C40 C41 171.5(2) . . . . ?
N3 C39 C48 C47 -168.08(17) . . . . ?
N3 C39 C48 C49 19.4(6) . . . . ?
N3 C39 C48 C49A 12.3(11) . . . . ?
N3 C59 C60 C61 -59.7(2) . . . . ?
N3 C59 C60 C62 -179.48(18) . . . . ?
N3 C59 C60 C63 60.9(2) . . . . ?
N4 C64 C65 C66 62.4(5) . . . . ?
N4 C64 C65 C67 -177.3(5) . . . . ?
N4 C64 C65 C68 -58.3(5) . . . . ?
C39 N3 C59 C60 98.6(2) . . . . ?
C39 C40 C41 C42 -1.2(3) . . . . ?
C39 C48 C49 C50 94.0(15) . . . . ?
C39 C48 C49 C58 -93.2(16) . . . . ?
C39 C48 C49A C58A -85(3) . . . . ?
C39 C48 C49A C50A 101(3) . . . . ?
C40 C39 C48 C47 8.8(3) . . . . ?
C40 C39 C48 C49 -163.8(6) . . . . ?
C40 C39 C48 C49A -170.8(11) . . . . ?
C40 C41 C42 C43 -175.1(2) . . . . ?
C40 C41 C42 C47 4.0(3) . . . . ?
C41 C42 C43 C44 179.0(2) . . . . ?
C41 C42 C47 C46 179.56(19) . . . . ?
C41 C42 C47 C48 -0.3(3) . . . . ?
C42 C43 C44 C45 0.6(4) . . . . ?
C42 C47 C48 C39 -6.3(3) . . . . ?
C42 C47 C48 C49 166.8(6) . . . . ?
C42 C47 C48 C49A 173.4(10) . . . . ?
C43 C42 C47 C46 -1.3(3) . . . . ?
C43 C42 C47 C48 178.87(19) . . . . ?
C43 C44 C45 C46 0.5(4) . . . . ?
C44 C45 C46 C47 -2.0(3) . . . . ?
C45 C46 C47 C42 2.4(3) . . . . ?
C45 C46 C47 C48 -177.8(2) . . . . ?
C46 C47 C48 C39 173.92(18) . . . . ?
C46 C47 C48 C49 -13.0(6) . . . . ?
C46 C47 C48 C49A -6.4(11) . . . . ?
C47 C42 C43 C44 -0.1(3) . . . . ?
C47 C48 C49 C50 -78.9(16) . . . . ?
C47 C48 C49 C58 93.9(15) . . . . ?
C47 C48 C49A C58A 95(3) . . . . ?
C47 C48 C49A C50A -79(3) . . . . ?
C48 C39 C40 C41 -5.2(3) . . . . ?
C48 C49 C50 C51 -10(2) . . . . ?
C48 C49 C50 C55 169.4(12) . . . . ?
C48 C49 C58 N4 20(2) . . . . ?
C48 C49 C58 C57 -165.1(13) . . . . ?
C49 C50 C51 C52 -178.7(14) . . . . ?
C49 C50 C55 C54 179.9(13) . . . . ?
C49 C50 C55 C56 -2.7(19) . . . . ?
C50 C49 C58 N4 -167.9(15) . . . . ?
C50 C49 C58 C57 7(2) . . . . ?
C50 C51 C52 C53 -1.5(15) . . . . ?
C50 C55 C56 C57 4.5(14) . . . . ?
C51 C50 C55 C54 -0.4(18) . . . . ?
C51 C50 C55 C56 177.0(10) . . . . ?
C51 C52 C53 C54 0.0(11) . . . . ?
C52 C53 C54 C55 1.3(10) . . . . ?
C53 C54 C55 C50 -1.0(13) . . . . ?
C53 C54 C55 C56 -178.3(7) . . . . ?
C54 C55 C56 C57 -178.1(8) . . . . ?
C55 C50 C51 C52 1.6(19) . . . . ?
C55 C56 C57 C58 -0.4(15) . . . . ?
C56 C57 C58 N4 169.4(11) . . . . ?
C56 C57 C58 C49 -5.6(19) . . . . ?
C58 N4 C64 C65 91.4(12) . . . . ?
C58 C49 C50 C51 177.0(15) . . . . ?
C58 C49 C50 C55 -3(3) . . . . ?
C59 N3 C39 C40 24.2(3) . . . . ?
C59 N3 C39 C48 -159.14(17) . . . . ?
C64 N4 C58 C49 -165.4(13) . . . . ?
C64 N4 C58 C57 19.8(19) . . . . ?
C65 C64 N4A Mg2 -136.3(14) . . . . ?
C65 C64 N4A C58A 102.3(18) . . . . ?
O4 C73 C74 C75 27.0(18) . . . . ?
C69 O3 C72 C71 17.3(6) . . . . ?
C69 C70 C71 C72 35.8(6) . . . . ?
C70 C71 C72 O3 -32.6(6) . . . . ?
C72 O3 C69 C70 5.6(5) . . . . ?
C73 O4 C76A C75 -18(3) . . . . ?
C73 C74 C75 C76A -38.6(14) . . . . ?
C74 C75 C76A O4 33.8(18) . . . . ?
C76A O4 C73 C74 -5(3) . . . . ?
O4A C73A C74A C75A 37.1(19) . . . . ?
C69A O3 C72A C71A 3.2(18) . . . . ?
C69A C70A C71A C72A 43(2) . . . . ?
C70A C71A C72A O3 -29(2) . . . . ?
C72A O3 C69A C70A 21.8(15) . . . . ?
C73A O4A C76 C75A 1(3) . . . . ?
C73A C74A C75A C76 -34.8(15) . . . . ?
C74A C75A C76 O4A 22(2) . . . . ?
C76 O4A C73A C74A -24(3) . . . . ?
C58A C57A C56A C55A 1(3) . . . . ?
C57A C58A C49A C48 -165(3) . . . . ?
C57A C58A C49A C50A 8(5) . . . . ?
C57A C58A N4A Mg2 -122(2) . . . . ?
C57A C58A N4A C64 14(3) . . . . ?
C57A C56A C55A C54A -177.0(16) . . . . ?
C57A C56A C55A C50A 3(3) . . . . ?
C56A C55A C54A C53A -178.8(14) . . . . ?
C56A C55A C50A C51A 177(2) . . . . ?
C56A C55A C50A C49A -1(4) . . . . ?
C55A C54A C53A C52A 0(2) . . . . ?
C55A C50A C49A C48 169(2) . . . . ?
C55A C50A C49A C58A -5(5) . . . . ?
C54A C55A C50A C51A -3(3) . . . . ?
C54A C55A C50A C49A 179(3) . . . . ?
C54A C53A C52A C51A 1(2) . . . . ?
C53A C52A C51A C50A -2(3) . . . . ?
C52A C51A C50A C55A 3(4) . . . . ?
C52A C51A C50A C49A -178(3) . . . . ?
C51A C50A C49A C48 -9(5) . . . . ?
C51A C50A C49A C58A 177(3) . . . . ?
C50A C55A C54A C53A 1(3) . . . . ?
C49A C58A C57A C56A -7(4) . . . . ?
C49A C58A N4A Mg2 60(3) . . . . ?
C49A C58A N4A C64 -165(2) . . . . ?
N4A C64 C65 C66 51.5(9) . . . . ?
N4A C64 C65 C67 171.7(9) . . . . ?
N4A C64 C65 C68 -69.2(9) . . . . ?
N4A C58A C57A C56A 175(2) . . . . ?
N4A C58A C49A C48 13(5) . . . . ?
N4A C58A C49A C50A -173(3) . . . . ?

loop_
_exptl_oxdiff_crystal_face_indexfrac_h
_exptl_oxdiff_crystal_face_indexfrac_k
_exptl_oxdiff_crystal_face_indexfrac_l
_exptl_oxdiff_crystal_face_x
_exptl_oxdiff_crystal_face_y
_exptl_oxdiff_crystal_face_z
5.9930 5.0030 -3.0023 -0.1371 -0.5516 -0.8386
4.9861 -4.9907 5.0072 -0.3734 0.4840 -0.8350
-4.9947 -0.9928 10.0072 -0.5582 0.4643 0.7250
-2.0015 -1.9879 12.0100 -0.7737 0.5697 0.2525
-4.9901 -2.0121 -6.0058 0.6834 0.0162 0.7449
-1.9939 -2.0154 -11.0091 0.9629 -0.1840 0.2999
0.9958 2.0145 11.0088 -0.9303 0.1961 -0.1481
3.9922 3.0127 7.0061 -0.7598 -0.0474 -0.5820
0.0040 -0.0143 -12.0100 0.9061 -0.3932 0.0247
-0.9936 0.9850 -12.0106 0.9052 -0.4573 0.1897
-5.9921 -3.0013 4.0025 -0.0054 0.4321 0.8628
-0.0040 0.0143 12.0100 -0.9061 0.3932 -0.0247
1.9921 -0.9853 11.0101 -0.8624 0.4124 -0.3394
3.9981 2.9912 -11.0089 0.5993 -0.6373 -0.5449
-2.9963 3.0111 11.0073 -0.8330 0.1684 0.4721
5.9884 -1.9974 -1.9993 0.0219 0.0141 -0.9328
3.9944 -3.0102 -11.0070 0.8004 -0.1805 -0.6239
-0.9958 -2.0145 -11.0088 0.9303 -0.1961 0.1481
0.9927 -2.9867 11.0104 -0.7627 0.5768 -0.2139
-3.9996 -7.9983 6.0064 -0.0543 0.8541 0.4894
-3.0012 -4.9907 11.0099 -0.5650 0.7774 0.3668
-2.0003 0.0125 12.0094 -0.8407 0.4174 0.2788
-5.9874 0.9912 -3.0046 0.3891 -0.1018 0.9299
-4.9967 -8.0028 3.0036 0.2049 0.7679 0.6473
-4.9859 7.9974 -0.0040 -0.1046 -0.5486 0.8641
4.9904 -5.0062 -8.0036 0.6082 0.0580 -0.8082
5.9856 -5.9972 -0.9971 0.0805 0.3514 -0.9875
